data_1546247
loop_
_publ_author_name
'Kelly, Rory P.'
'Falcone, Marta'
'Lamsfus, Carlos Alvarez'
'Scopelliti, Rosario'
'Maron, Laurent'
'Meyer, Karsten'
'Mazzanti, Marinella'

_publ_section_title
;
 Metathesis of a UV imido complex: a route to a terminal UV sulfide
;
_journal_name_full 'Chem. Sci.'
_journal_paper_doi 10.1039/C7SC01111C
_journal_year 2017
_chemical_absolute_configuration rmad
_chemical_formula_moiety 'C48 H108 O16 Si4 U, C18 H36 K N2 O6'
_chemical_formula_sum 'C66 H144 K N2 O22 Si4 U'
_chemical_formula_weight 1707.31
_space_group_crystal_system orthorhombic
_space_group_IT_number 19
_space_group_name_Hall 'P 2ac 2ab'
_space_group_name_H-M_alt 'P 21 21 21'
_symmetry_space_group_name_Hall 'P 2ac 2ab'
_symmetry_space_group_name_H-M 'P 21 21 21'
_atom_sites_solution_hydrogens geom
_atom_sites_solution_primary direct
_atom_sites_solution_secondary difmap
_audit_creation_method SHELXL-2016/6
_audit_update_record
;
2017-02-28 deposited with the CCDC.
2017-05-26 downloaded from the CCDC.
;
_cell_angle_alpha 90
_cell_angle_beta 90
_cell_angle_gamma 90
_cell_formula_units_Z 8
_cell_length_a 25.92909(16)
_cell_length_b 26.18261(18)
_cell_length_c 26.16679(16)
_cell_measurement_reflns_used 75093
_cell_measurement_temperature 100.01(10)
_cell_measurement_theta_max 75.2310
_cell_measurement_theta_min 3.7350
_cell_volume 17764.4(2)
_computing_cell_refinement 'CrysAlisPro 1.171.38.46 (Rigaku OD, 2015)'
_computing_data_collection 'CrysAlisPro 1.171.38.46 (Rigaku OD, 2015)'
_computing_data_reduction 'CrysAlisPro 1.171.38.46 (Rigaku OD, 2015)'
_computing_molecular_graphics 'Olex2 (Dolomanov et al., 2009)'
_computing_publication_material 'CIFTAB (Sheldrick, 2016)'
_computing_structure_refinement 'SHELXL-2016/6 (Sheldrick, 2016)'
_computing_structure_solution 'SHELXT (Sheldrick, 2015)'
_diffrn_ambient_environment N~2~
_diffrn_ambient_temperature 100.01(10)
_diffrn_detector 'CCD plate'
_diffrn_detector_area_resol_mean 5.1333
_diffrn_detector_type Atlas
_diffrn_measured_fraction_theta_full 1.000
_diffrn_measured_fraction_theta_max 0.992
_diffrn_measurement_details
;
List of Runs (angles in degrees, time in seconds):

  # Type    Start    End  Width  t~exp~   \w     \q     \k     \f   Frames
#--------------------------------------------------------------------------
  1  \w    -22.00  25.00   1.00    1.50    --  -42.20  77.00 -30.00   47
  2  \w    -67.00  27.00   1.00    1.50    --  -42.20  37.00-120.00   94
  3  \w      2.00  49.00   1.00    1.50    --   42.20 -99.00 -60.00   47
  4  \w     60.00  86.00   1.00    1.50    --   42.20-125.00-150.00   26
  5  \w     40.00 119.00   1.00    6.00    --  109.26 -45.00-180.00   79
  6  \w     64.00 114.00   1.00    6.00    --  109.26-111.00 -30.00   50
  7  \w     89.00 115.00   1.00    6.00    --  109.26-111.00  90.00   26
  8  \w     92.00 118.00   1.00    6.00    --  109.26 -30.00 150.00   26
  9  \w     96.00 177.00   1.00    6.00    --  109.26  45.00  90.00   81
 10  \w    133.00 174.00   1.00    6.00    --  109.26 111.00  90.00   41
 11  \w    132.00 158.00   1.00    6.00    --  109.26 111.00 150.00   26
 12  \w     50.00  77.00   1.00    6.00    --  109.26 -30.00 150.00   27
 13  \w     38.00 138.00   1.00    6.00    --  109.26 -30.00  60.00  100
 14  \w     51.00 108.00   1.00    6.00    --  109.26 -94.00 150.00   57
 15  \w     36.00  62.00   1.00    6.00    --  109.26-111.00  90.00   26
 16  \w     34.00 128.00   1.00    6.00    --  109.26 -77.00   0.00   94
 17  \w     37.00 106.00   1.00    6.00    --  109.26 -94.00-150.00   69
 18  \w     31.00 149.00   1.00    6.00    --  109.26 -15.00 -90.00  118
 19  \w     23.00  97.00   1.00    1.50    --   42.20-125.00  60.00   74
 20  \w   -115.00 -18.00   1.00    1.50    --  -42.20 -37.00  60.00   97
;
_diffrn_measurement_device 'four-circle diffractometer'
_diffrn_measurement_device_type 'SuperNova, Dual, Cu at zero, Atlas'
_diffrn_measurement_method '\w scans'
_diffrn_radiation_monochromator mirror
_diffrn_radiation_probe x-ray
_diffrn_radiation_type 'Cu K\a'
_diffrn_radiation_wavelength 1.54184
_diffrn_reflns_av_R_equivalents 0.0346
_diffrn_reflns_av_unetI/netI 0.0281
_diffrn_reflns_Laue_measured_fraction_full 1.000
_diffrn_reflns_Laue_measured_fraction_max 0.992
_diffrn_reflns_limit_h_max 25
_diffrn_reflns_limit_h_min -32
_diffrn_reflns_limit_k_max 32
_diffrn_reflns_limit_k_min -31
_diffrn_reflns_limit_l_max 25
_diffrn_reflns_limit_l_min -32
_diffrn_reflns_number 134443
_diffrn_reflns_point_group_measured_fraction_full 1.000
_diffrn_reflns_point_group_measured_fraction_max 0.993
_diffrn_reflns_theta_full 67.684
_diffrn_reflns_theta_max 75.505
_diffrn_reflns_theta_min 3.376
_diffrn_source 'micro-focus sealed X-ray tube'
_diffrn_source_type 'SuperNova (Cu) X-ray Source'
_exptl_absorpt_coefficient_mu 6.590
_exptl_absorpt_correction_T_max 0.38803
_exptl_absorpt_correction_T_min 0.31635
_exptl_absorpt_correction_type sphere
_exptl_absorpt_process_details
;
CrysAlisPro 1.171.38.46 (Rigaku Oxford Diffraction, 2015)
Spherical absorption correction using equivalent radius
and absorption coefficient.
Empirical absorption correction using spherical harmonics,
implemented in SCALE3 ABSPACK scaling algorithm.
;
_exptl_crystal_colour brown
_exptl_crystal_density_diffrn 1.277
_exptl_crystal_description plate
_exptl_crystal_F_000 7176
_exptl_crystal_size_max 0.398
_exptl_crystal_size_mid 0.261
_exptl_crystal_size_min 0.144
_exptl_crystal_size_rad 0.1212
_refine_diff_density_max 1.753
_refine_diff_density_min -1.698
_refine_diff_density_rms 0.082
_refine_ls_abs_structure_details
;
 Refined as an inversion twin.
;
_refine_ls_abs_structure_Flack 0.108(3)
_refine_ls_extinction_method none
_refine_ls_goodness_of_fit_ref 1.096
_refine_ls_hydrogen_treatment constr
_refine_ls_matrix_type full
_refine_ls_number_parameters 1802
_refine_ls_number_reflns 36333
_refine_ls_number_restraints 0
_refine_ls_restrained_S_all 1.096
_refine_ls_R_factor_all 0.0312
_refine_ls_R_factor_gt 0.0301
_refine_ls_shift/su_max 0.004
_refine_ls_shift/su_mean 0.000
_refine_ls_structure_factor_coef Fsqd
_refine_ls_weighting_details 'w=1/[\s^2^(Fo^2^)+(0.0157P)^2^+30.2146P] where P=(Fo^2^+2Fc^2^)/3'
_refine_ls_weighting_scheme calc
_refine_ls_wR_factor_gt 0.0677
_refine_ls_wR_factor_ref 0.0683
_reflns_Friedel_coverage 0.875
_reflns_Friedel_fraction_full 1.000
_reflns_Friedel_fraction_max 0.993
_reflns_number_gt 35302
_reflns_number_total 36333
_reflns_threshold_expression 'I > 2\s(I)'
_cod_data_source_file c7sc01111c2.cif
_cod_data_source_block shelx
_cod_original_cell_volume 17764.41(19)
_cod_database_code 1546247
_shelx_shelxl_version_number 2016/6
_shelx_space_group_comment
;
The symmetry employed for this shelxl refinement is uniquely defined
by the following loop, which should always be used as a source of
symmetry information in preference to the above space-group names.
They are only intended as comments.
;

loop_
_space_group_symop_operation_xyz
'x, y, z'
'-x+1/2, -y, z+1/2'
'-x, y+1/2, -z+1/2'
'x+1/2, -y+1/2, -z'

loop_
_atom_site_label
_atom_site_type_symbol
_atom_site_fract_x
_atom_site_fract_y
_atom_site_fract_z
_atom_site_U_iso_or_equiv
_atom_site_adp_type
_atom_site_occupancy
_atom_site_site_symmetry_order
_atom_site_calc_flag
_atom_site_refinement_flags_posn
_atom_site_refinement_flags_adp
U1 U 0.00698(2) -0.01322(2) 0.99736(2) 0.01946(4) Uani 1 1 d . .
Si1 Si 0.09501(5) -0.09809(5) 0.92235(5) 0.0205(3) Uani 1 1 d . .
Si2 Si 0.07111(5) 0.08357(6) 1.08240(6) 0.0217(3) Uani 1 1 d . .
Si3 Si -0.08202(6) -0.09408(6) 1.07774(7) 0.0287(3) Uani 1 1 d . .
Si4 Si -0.07765(5) 0.07157(5) 0.91446(5) 0.0192(3) Uani 1 1 d . .
O1 O 0.06806(15) -0.05439(16) 0.95426(16) 0.0292(8) Uani 1 1 d . .
O2 O 0.04970(15) -0.13486(15) 0.89907(16) 0.0270(8) Uani 1 1 d . .
O3 O 0.13134(15) -0.07611(15) 0.87622(15) 0.0252(8) Uani 1 1 d . .
O4 O 0.13289(15) -0.13602(16) 0.95476(16) 0.0244(8) Uani 1 1 d . .
O21 O 0.04928(16) 0.03861(16) 1.04816(15) 0.0305(9) Uani 1 1 d . .
O22 O 0.11292(15) 0.12055(16) 1.05381(16) 0.0277(8) Uani 1 1 d . .
O23 O 0.10107(15) 0.06238(15) 1.13349(15) 0.0243(8) Uani 1 1 d . .
O24 O 0.02266(15) 0.12009(16) 1.09739(16) 0.0265(8) Uani 1 1 d . .
O41 O -0.04183(17) -0.06540(18) 1.0429(2) 0.0408(11) Uani 1 1 d . .
O42 O -0.06579(16) -0.15341(17) 1.08823(18) 0.0340(9) Uani 1 1 d . .
O43 O -0.08644(18) -0.0618(2) 1.1303(2) 0.0448(12) Uani 1 1 d . .
O44 O -0.14008(17) -0.09657(17) 1.05431(18) 0.0353(10) Uani 1 1 d . .
O61 O -0.04042(15) 0.03404(15) 0.94486(15) 0.0267(8) Uani 1 1 d . .
O62 O -0.11806(16) 0.10345(16) 0.94985(16) 0.0291(9) Uani 1 1 d . .
O63 O -0.11510(15) 0.04215(15) 0.87347(15) 0.0261(8) Uani 1 1 d . .
O64 O -0.04754(14) 0.11464(15) 0.88081(16) 0.0255(8) Uani 1 1 d . .
C1 C 0.0514(2) -0.1832(2) 0.8734(2) 0.0296(12) Uani 1 1 d . .
C2 C 0.0904(3) -0.1824(3) 0.8295(3) 0.0428(16) Uani 1 1 d . .
H2A H 0.081981 -0.154490 0.805982 0.064 Uiso 1 1 calc R U
H2B H 0.089048 -0.214995 0.811092 0.064 Uiso 1 1 calc R U
H2C H 0.125140 -0.177272 0.843288 0.064 Uiso 1 1 calc R U
C3 C 0.0639(3) -0.2257(2) 0.9107(3) 0.0397(15) Uani 1 1 d . .
H3A H 0.098779 -0.220688 0.924205 0.060 Uiso 1 1 calc R U
H3B H 0.061997 -0.258652 0.893077 0.060 Uiso 1 1 calc R U
H3C H 0.039028 -0.225124 0.938869 0.060 Uiso 1 1 calc R U
C4 C -0.0029(3) -0.1908(3) 0.8522(3) 0.0431(15) Uani 1 1 d . .
H4A H -0.027394 -0.193550 0.880600 0.065 Uiso 1 1 calc R U
H4B H -0.003946 -0.222129 0.831786 0.065 Uiso 1 1 calc R U
H4C H -0.012173 -0.161562 0.830716 0.065 Uiso 1 1 calc R U
C5 C 0.1238(2) -0.0319(2) 0.8440(2) 0.0291(12) Uani 1 1 d . .
C6 C 0.0673(2) -0.0275(3) 0.8283(3) 0.0391(15) Uani 1 1 d . .
H6A H 0.045967 -0.022835 0.858890 0.059 Uiso 1 1 calc R U
H6B H 0.056724 -0.058718 0.810541 0.059 Uiso 1 1 calc R U
H6C H 0.062945 0.001888 0.805548 0.059 Uiso 1 1 calc R U
C7 C 0.1570(3) -0.0418(3) 0.7972(3) 0.0412(15) Uani 1 1 d . .
H7A H 0.154319 -0.012732 0.773707 0.062 Uiso 1 1 calc R U
H7B H 0.144958 -0.072827 0.779922 0.062 Uiso 1 1 calc R U
H7C H 0.192959 -0.046213 0.807649 0.062 Uiso 1 1 calc R U
C8 C 0.1415(2) 0.0151(3) 0.8736(3) 0.0382(14) Uani 1 1 d . .
H8A H 0.178190 0.011864 0.881781 0.057 Uiso 1 1 calc R U
H8B H 0.121531 0.017931 0.905263 0.057 Uiso 1 1 calc R U
H8C H 0.135991 0.045693 0.852694 0.057 Uiso 1 1 calc R U
C9 C 0.17554(19) -0.1254(2) 0.9880(2) 0.0240(10) Uani 1 1 d . .
C10 C 0.2186(2) -0.0994(3) 0.9585(3) 0.0376(14) Uani 1 1 d . .
H10A H 0.227871 -0.120272 0.928836 0.056 Uiso 1 1 calc R U
H10B H 0.248761 -0.095486 0.980767 0.056 Uiso 1 1 calc R U
H10C H 0.206974 -0.065710 0.947030 0.056 Uiso 1 1 calc R U
C11 C 0.1932(2) -0.1779(2) 1.0069(2) 0.0318(12) Uani 1 1 d . .
H11A H 0.164437 -0.195230 1.023894 0.048 Uiso 1 1 calc R U
H11B H 0.221732 -0.173692 1.031139 0.048 Uiso 1 1 calc R U
H11C H 0.204859 -0.198473 0.977791 0.048 Uiso 1 1 calc R U
C12 C 0.1573(3) -0.0932(3) 1.0329(3) 0.0363(14) Uani 1 1 d . .
H12A H 0.146038 -0.059667 1.020563 0.054 Uiso 1 1 calc R U
H12B H 0.185676 -0.088821 1.057259 0.054 Uiso 1 1 calc R U
H12C H 0.128404 -0.110380 1.049891 0.054 Uiso 1 1 calc R U
C21 C 0.1655(2) 0.1111(3) 1.0397(2) 0.0310(13) Uani 1 1 d . .
C22 C 0.1754(3) 0.1417(3) 0.9919(3) 0.0492(18) Uani 1 1 d . .
H22A H 0.151684 0.130562 0.964949 0.074 Uiso 1 1 calc R U
H22B H 0.211022 0.136357 0.980742 0.074 Uiso 1 1 calc R U
H22C H 0.169815 0.178025 0.999039 0.074 Uiso 1 1 calc R U
C23 C 0.1742(3) 0.0539(3) 1.0283(3) 0.052(2) Uani 1 1 d . .
H23A H 0.164901 0.033672 1.058365 0.078 Uiso 1 1 calc R U
H23B H 0.210639 0.048220 1.019967 0.078 Uiso 1 1 calc R U
H23C H 0.152758 0.043637 0.999236 0.078 Uiso 1 1 calc R U
C24 C 0.1990(3) 0.1274(5) 1.0828(3) 0.066(3) Uani 1 1 d . .
H24A H 0.196081 0.164410 1.087502 0.099 Uiso 1 1 calc R U
H24B H 0.234910 0.118533 1.075143 0.099 Uiso 1 1 calc R U
H24C H 0.188154 0.109949 1.114131 0.099 Uiso 1 1 calc R U
C25 C 0.0878(2) 0.0204(2) 1.1662(2) 0.0273(11) Uani 1 1 d . .
C26 C 0.1050(3) -0.0289(2) 1.1411(3) 0.0379(15) Uani 1 1 d . .
H26A H 0.086538 -0.033527 1.108774 0.057 Uiso 1 1 calc R U
H26B H 0.097492 -0.057697 1.163890 0.057 Uiso 1 1 calc R U
H26C H 0.142197 -0.027478 1.134501 0.057 Uiso 1 1 calc R U
C27 C 0.1183(3) 0.0293(3) 1.2157(2) 0.0379(15) Uani 1 1 d . .
H27A H 0.154999 0.032993 1.207652 0.057 Uiso 1 1 calc R U
H27B H 0.113418 0.000156 1.238687 0.057 Uiso 1 1 calc R U
H27C H 0.105874 0.060495 1.232421 0.057 Uiso 1 1 calc R U
C28 C 0.0302(2) 0.0190(2) 1.1773(2) 0.0333(13) Uani 1 1 d . .
H28A H 0.019118 0.052317 1.190465 0.050 Uiso 1 1 calc R U
H28B H 0.023041 -0.007418 1.202826 0.050 Uiso 1 1 calc R U
H28C H 0.011338 0.011308 1.145775 0.050 Uiso 1 1 calc R U
C29 C 0.0215(2) 0.1692(2) 1.1216(2) 0.0287(12) Uani 1 1 d . .
C30 C 0.0306(4) 0.2101(3) 1.0817(3) 0.050(2) Uani 1 1 d . .
H30A H 0.063186 0.203272 1.063936 0.076 Uiso 1 1 calc R U
H30B H 0.032418 0.243560 1.098371 0.076 Uiso 1 1 calc R U
H30C H 0.002233 0.209915 1.056990 0.076 Uiso 1 1 calc R U
C31 C 0.0623(3) 0.1734(3) 1.1631(3) 0.0426(16) Uani 1 1 d . .
H31A H 0.057567 0.145719 1.187898 0.064 Uiso 1 1 calc R U
H31B H 0.059009 0.206366 1.180426 0.064 Uiso 1 1 calc R U
H31C H 0.096639 0.170658 1.147664 0.064 Uiso 1 1 calc R U
C32 C -0.0312(3) 0.1738(3) 1.1458(3) 0.0511(19) Uani 1 1 d . .
H32A H -0.057599 0.174756 1.119023 0.077 Uiso 1 1 calc R U
H32B H -0.032859 0.205223 1.166034 0.077 Uiso 1 1 calc R U
H32C H -0.037294 0.144294 1.168078 0.077 Uiso 1 1 calc R U
C41 C -0.0159(2) -0.1762(2) 1.0970(3) 0.0369(14) Uani 1 1 d . .
C42 C 0.0150(4) -0.1759(5) 1.0489(4) 0.095(5) Uani 1 1 d . .
H42A H -0.007251 -0.184964 1.020061 0.143 Uiso 1 1 calc R U
H42B H 0.043113 -0.200750 1.051688 0.143 Uiso 1 1 calc R U
H42C H 0.029433 -0.141720 1.043444 0.143 Uiso 1 1 calc R U
C43 C 0.0106(4) -0.1491(5) 1.1391(5) 0.105(5) Uani 1 1 d . .
H43A H 0.021912 -0.115392 1.127206 0.158 Uiso 1 1 calc R U
H43B H 0.040661 -0.168920 1.150153 0.158 Uiso 1 1 calc R U
H43C H -0.013195 -0.144917 1.167918 0.158 Uiso 1 1 calc R U
C44 C -0.0264(3) -0.2310(3) 1.1106(5) 0.076(3) Uani 1 1 d . .
H44A H -0.042992 -0.232601 1.144248 0.114 Uiso 1 1 calc R U
H44B H 0.006096 -0.250007 1.111522 0.114 Uiso 1 1 calc R U
H44C H -0.049341 -0.246083 1.084928 0.114 Uiso 1 1 calc R U
C45 C -0.1246(3) -0.0569(3) 1.1684(3) 0.0393(15) Uani 1 1 d . .
C46 C -0.0984(4) -0.0385(5) 1.2163(3) 0.075(3) Uani 1 1 d . .
H46A H -0.074501 -0.064813 1.228608 0.113 Uiso 1 1 calc R U
H46B H -0.124388 -0.031673 1.242645 0.113 Uiso 1 1 calc R U
H46C H -0.079213 -0.007108 1.208995 0.113 Uiso 1 1 calc R U
C47 C -0.1489(5) -0.1100(4) 1.1785(4) 0.079(3) Uani 1 1 d . .
H47A H -0.157741 -0.126163 1.145817 0.118 Uiso 1 1 calc R U
H47B H -0.180214 -0.105946 1.199064 0.118 Uiso 1 1 calc R U
H47C H -0.124204 -0.131528 1.196878 0.118 Uiso 1 1 calc R U
C48 C -0.1659(4) -0.0202(5) 1.1509(4) 0.086(4) Uani 1 1 d . .
H48A H -0.151120 0.014014 1.147153 0.129 Uiso 1 1 calc R U
H48B H -0.193777 -0.019306 1.176172 0.129 Uiso 1 1 calc R U
H48C H -0.179745 -0.031559 1.117890 0.129 Uiso 1 1 calc R U
C49 C -0.1632(2) -0.1288(2) 1.0163(3) 0.0358(14) Uani 1 1 d . .
C50 C -0.1798(3) -0.1783(3) 1.0419(3) 0.054(2) Uani 1 1 d . .
H50A H -0.149291 -0.196097 1.055126 0.081 Uiso 1 1 calc R U
H50B H -0.197291 -0.200136 1.016892 0.081 Uiso 1 1 calc R U
H50C H -0.203331 -0.170665 1.070137 0.081 Uiso 1 1 calc R U
C51 C -0.2097(3) -0.1000(3) 0.9959(4) 0.060(2) Uani 1 1 d . .
H51A H -0.232370 -0.090580 1.024396 0.091 Uiso 1 1 calc R U
H51B H -0.228679 -0.121770 0.971926 0.091 Uiso 1 1 calc R U
H51C H -0.198154 -0.069028 0.978289 0.091 Uiso 1 1 calc R U
C52 C -0.1254(3) -0.1408(4) 0.9732(3) 0.054(2) Uani 1 1 d . .
H52A H -0.113874 -0.108875 0.957414 0.081 Uiso 1 1 calc R U
H52B H -0.142544 -0.162089 0.947507 0.081 Uiso 1 1 calc R U
H52C H -0.095626 -0.159146 0.987133 0.081 Uiso 1 1 calc R U
C61 C -0.1448(2) 0.0897(2) 0.9954(2) 0.0305(12) Uani 1 1 d . .
C62 C -0.1097(3) 0.0938(4) 1.0402(3) 0.057(2) Uani 1 1 d . .
H62A H -0.080010 0.071108 1.035225 0.086 Uiso 1 1 calc R U
H62B H -0.128244 0.083748 1.071225 0.086 Uiso 1 1 calc R U
H62C H -0.097652 0.129081 1.043586 0.086 Uiso 1 1 calc R U
C63 C -0.1655(3) 0.0349(3) 0.9906(3) 0.0485(17) Uani 1 1 d . .
H63A H -0.188209 0.032465 0.960810 0.073 Uiso 1 1 calc R U
H63B H -0.184859 0.025983 1.021533 0.073 Uiso 1 1 calc R U
H63C H -0.136513 0.011154 0.986531 0.073 Uiso 1 1 calc R U
C64 C -0.1903(3) 0.1265(3) 0.9995(3) 0.0448(17) Uani 1 1 d . .
H64A H -0.177613 0.161706 0.999467 0.067 Uiso 1 1 calc R U
H64B H -0.209060 0.119887 1.031381 0.067 Uiso 1 1 calc R U
H64C H -0.213514 0.121357 0.970400 0.067 Uiso 1 1 calc R U
C65 C -0.1047(2) 0.0031(2) 0.8366(2) 0.0262(11) Uani 1 1 d . .
C66 C -0.1548(2) -0.0049(3) 0.8077(2) 0.0373(14) Uani 1 1 d . .
H66A H -0.150155 -0.031851 0.782123 0.056 Uiso 1 1 calc R U
H66B H -0.164735 0.026922 0.790678 0.056 Uiso 1 1 calc R U
H66C H -0.182002 -0.015030 0.831734 0.056 Uiso 1 1 calc R U
C67 C -0.0623(2) 0.0212(2) 0.8000(2) 0.0336(13) Uani 1 1 d . .
H67A H -0.056621 -0.004803 0.773681 0.050 Uiso 1 1 calc R U
H67B H -0.030324 0.026645 0.819191 0.050 Uiso 1 1 calc R U
H67C H -0.072953 0.053252 0.783875 0.050 Uiso 1 1 calc R U
C68 C -0.0874(3) -0.0457(2) 0.8625(3) 0.0402(15) Uani 1 1 d . .
H68A H -0.112226 -0.055082 0.889137 0.060 Uiso 1 1 calc R U
H68B H -0.053359 -0.040474 0.877995 0.060 Uiso 1 1 calc R U
H68C H -0.085290 -0.073235 0.837195 0.060 Uiso 1 1 calc R U
C69 C -0.0029(2) 0.1449(2) 0.8947(2) 0.0288(11) Uani 1 1 d . .
C70 C 0.0453(3) 0.1119(3) 0.8906(4) 0.051(2) Uani 1 1 d . .
H70A H 0.050514 0.101835 0.854936 0.076 Uiso 1 1 calc R U
H70B H 0.041023 0.081220 0.911738 0.076 Uiso 1 1 calc R U
H70C H 0.075240 0.131265 0.902611 0.076 Uiso 1 1 calc R U
C71 C -0.0093(4) 0.1656(3) 0.9485(3) 0.059(2) Uani 1 1 d . .
H71A H 0.019862 0.187928 0.956715 0.088 Uiso 1 1 calc R U
H71B H -0.010336 0.137093 0.972766 0.088 Uiso 1 1 calc R U
H71C H -0.041485 0.185018 0.950673 0.088 Uiso 1 1 calc R U
C72 C -0.0007(3) 0.1885(2) 0.8568(3) 0.0398(14) Uani 1 1 d . .
H72A H 0.029780 0.209569 0.863677 0.060 Uiso 1 1 calc R U
H72B H -0.031828 0.209442 0.860001 0.060 Uiso 1 1 calc R U
H72C H 0.001470 0.174713 0.821999 0.060 Uiso 1 1 calc R U
U2 U 0.00496(2) -0.01440(2) 0.50664(2) 0.01682(4) Uani 1 1 d . .
Si5 Si 0.09383(5) -0.08685(5) 0.41882(5) 0.0208(3) Uani 1 1 d . .
Si6 Si 0.07483(5) 0.08043(5) 0.59042(5) 0.0205(3) Uani 1 1 d . .
Si7 Si -0.08615(5) -0.09433(5) 0.58298(5) 0.0203(3) Uani 1 1 d . .
Si8 Si -0.08193(5) 0.06527(5) 0.42037(5) 0.0194(3) Uani 1 1 d . .
O81 O 0.06454(15) -0.05604(16) 0.46216(15) 0.0275(8) Uani 1 1 d . .
O82 O 0.13014(15) -0.13269(16) 0.44179(15) 0.0264(8) Uani 1 1 d . .
O83 O 0.13272(14) -0.05269(14) 0.38328(15) 0.0230(8) Uani 1 1 d . .
O84 O 0.05134(14) -0.10996(16) 0.37938(15) 0.0260(8) Uani 1 1 d . .
O101 O 0.04551(15) 0.03494(15) 0.56303(15) 0.0260(8) Uani 1 1 d . .
O102 O 0.09572(15) 0.11881(15) 0.54593(14) 0.0255(8) Uani 1 1 d . .
O103 O 0.12264(15) 0.06086(15) 0.62642(15) 0.0244(8) Uani 1 1 d . .
O104 O 0.03995(15) 0.11574(15) 0.62839(15) 0.0231(8) Uani 1 1 d . .
O121 O -0.03975(15) -0.07130(16) 0.55102(15) 0.0267(8) Uani 1 1 d . .
O122 O -0.06704(15) -0.13197(15) 0.62920(15) 0.0249(8) Uani 1 1 d . .
O123 O -0.12060(15) -0.04725(16) 0.60548(15) 0.0267(8) Uani 1 1 d . .
O124 O -0.12609(14) -0.12972(15) 0.54994(15) 0.0233(8) Uani 1 1 d . .
O141 O -0.04716(14) 0.02930(15) 0.45484(14) 0.0243(8) Uani 1 1 d . .
O142 O -0.09144(15) 0.12207(15) 0.44428(14) 0.0236(7) Uani 1 1 d . .
O143 O -0.14007(14) 0.04369(15) 0.40999(15) 0.0261(8) Uani 1 1 d . .
O144 O -0.05835(14) 0.07639(15) 0.36324(14) 0.0250(8) Uani 1 1 d . .
C81 C 0.1220(2) -0.1662(2) 0.4845(2) 0.0309(12) Uani 1 1 d . .
C82 C 0.1565(3) -0.2120(3) 0.4757(3) 0.054(2) Uani 1 1 d . .
H82A H 0.145117 -0.230271 0.445021 0.081 Uiso 1 1 calc R U
H82B H 0.154577 -0.234818 0.505286 0.081 Uiso 1 1 calc R U
H82C H 0.192156 -0.200457 0.471056 0.081 Uiso 1 1 calc R U
C83 C 0.1379(3) -0.1379(3) 0.5327(3) 0.0419(17) Uani 1 1 d . .
H83A H 0.174656 -0.129568 0.530939 0.063 Uiso 1 1 calc R U
H83B H 0.131420 -0.159636 0.562557 0.063 Uiso 1 1 calc R U
H83C H 0.117757 -0.106383 0.535765 0.063 Uiso 1 1 calc R U
C84 C 0.0653(3) -0.1826(3) 0.4873(3) 0.0443(16) Uani 1 1 d . .
H84A H 0.043460 -0.152340 0.491369 0.066 Uiso 1 1 calc R U
H84B H 0.060430 -0.205446 0.516546 0.066 Uiso 1 1 calc R U
H84C H 0.055878 -0.200484 0.455756 0.066 Uiso 1 1 calc R U
C85 C 0.17200(19) -0.0168(2) 0.3973(2) 0.0229(10) Uani 1 1 d . .
C86 C 0.2004(2) -0.0040(2) 0.3480(2) 0.0335(13) Uani 1 1 d . .
H86A H 0.175456 0.006848 0.322002 0.050 Uiso 1 1 calc R U
H86B H 0.218830 -0.034376 0.335848 0.050 Uiso 1 1 calc R U
H86C H 0.225067 0.023566 0.354312 0.050 Uiso 1 1 calc R U
C87 C 0.2087(2) -0.0397(2) 0.4362(3) 0.0334(13) Uani 1 1 d . .
H87A H 0.189744 -0.047545 0.467709 0.050 Uiso 1 1 calc R U
H87B H 0.236255 -0.015274 0.443759 0.050 Uiso 1 1 calc R U
H87C H 0.223650 -0.071171 0.422402 0.050 Uiso 1 1 calc R U
C88 C 0.1466(2) 0.0316(2) 0.4185(3) 0.0320(13) Uani 1 1 d . .
H88A H 0.128474 0.023372 0.450297 0.048 Uiso 1 1 calc R U
H88B H 0.121979 0.044902 0.393421 0.048 Uiso 1 1 calc R U
H88C H 0.173147 0.057334 0.425277 0.048 Uiso 1 1 calc R U
C89 C 0.0559(2) -0.1338(2) 0.3306(2) 0.0287(12) Uani 1 1 d . .
C90 C 0.0043(3) -0.1597(3) 0.3207(3) 0.0466(17) Uani 1 1 d . .
H90A H -0.002707 -0.184404 0.347960 0.070 Uiso 1 1 calc R U
H90B H 0.005521 -0.177422 0.287751 0.070 Uiso 1 1 calc R U
H90C H -0.023089 -0.133916 0.320024 0.070 Uiso 1 1 calc R U
C91 C 0.0661(3) -0.0943(2) 0.2895(2) 0.0331(13) Uani 1 1 d . .
H91A H 0.039872 -0.067444 0.291268 0.050 Uiso 1 1 calc R U
H91B H 0.064826 -0.110701 0.255834 0.050 Uiso 1 1 calc R U
H91C H 0.100334 -0.079228 0.294701 0.050 Uiso 1 1 calc R U
C92 C 0.0994(3) -0.1740(3) 0.3305(3) 0.0402(15) Uani 1 1 d . .
H92A H 0.132783 -0.156979 0.334726 0.060 Uiso 1 1 calc R U
H92B H 0.099016 -0.192618 0.297995 0.060 Uiso 1 1 calc R U
H92C H 0.094048 -0.198087 0.358710 0.060 Uiso 1 1 calc R U
C101 C 0.1194(2) 0.1680(2) 0.5476(2) 0.0296(12) Uani 1 1 d . .
C102 C 0.0792(3) 0.2089(2) 0.5597(3) 0.0391(15) Uani 1 1 d . .
H2D H 0.064450 0.202417 0.593595 0.059 Uiso 1 1 calc R U
H2E H 0.051794 0.207926 0.533990 0.059 Uiso 1 1 calc R U
H2F H 0.095650 0.242612 0.559433 0.059 Uiso 1 1 calc R U
C103 C 0.1413(3) 0.1764(3) 0.4941(3) 0.0453(16) Uani 1 1 d . .
H3D H 0.113730 0.172554 0.468796 0.068 Uiso 1 1 calc R U
H3E H 0.168433 0.151230 0.487419 0.068 Uiso 1 1 calc R U
H3F H 0.155820 0.210902 0.491785 0.068 Uiso 1 1 calc R U
C104 C 0.1628(3) 0.1697(3) 0.5872(3) 0.0391(15) Uani 1 1 d . .
H4D H 0.178338 0.203775 0.587501 0.059 Uiso 1 1 calc R U
H4E H 0.189149 0.144291 0.578394 0.059 Uiso 1 1 calc R U
H4F H 0.148730 0.161957 0.621099 0.059 Uiso 1 1 calc R U
C105 C 0.1589(2) 0.0205(3) 0.6187(2) 0.0312(13) Uani 1 1 d . .
C106 C 0.1767(3) 0.0186(3) 0.5632(3) 0.0467(17) Uani 1 1 d . .
H6D H 0.192264 0.051365 0.553887 0.070 Uiso 1 1 calc R U
H6E H 0.147036 0.011820 0.540998 0.070 Uiso 1 1 calc R U
H6F H 0.202209 -0.008731 0.559124 0.070 Uiso 1 1 calc R U
C107 C 0.2036(3) 0.0309(3) 0.6546(3) 0.0402(15) Uani 1 1 d . .
H7D H 0.218616 0.064370 0.646779 0.060 Uiso 1 1 calc R U
H7E H 0.229924 0.004390 0.650367 0.060 Uiso 1 1 calc R U
H7F H 0.191186 0.030739 0.690014 0.060 Uiso 1 1 calc R U
C108 C 0.1329(3) -0.0300(3) 0.6326(3) 0.0450(18) Uani 1 1 d . .
H8D H 0.124592 -0.030160 0.669161 0.067 Uiso 1 1 calc R U
H8E H 0.156242 -0.058375 0.624892 0.067 Uiso 1 1 calc R U
H8F H 0.101055 -0.033847 0.612744 0.067 Uiso 1 1 calc R U
C109 C 0.0083(2) 0.1024(2) 0.6718(2) 0.0253(10) Uani 1 1 d . .
C110 C 0.0405(3) 0.0765(3) 0.7127(3) 0.0442(17) Uani 1 1 d . .
H10D H 0.070622 0.097686 0.720546 0.066 Uiso 1 1 calc R U
H10E H 0.051911 0.043029 0.700405 0.066 Uiso 1 1 calc R U
H10F H 0.019670 0.072098 0.743693 0.066 Uiso 1 1 calc R U
C111 C -0.0123(3) 0.1529(3) 0.6917(3) 0.0386(14) Uani 1 1 d . .
H11D H 0.016554 0.175301 0.700606 0.058 Uiso 1 1 calc R U
H11E H -0.033485 0.146742 0.722175 0.058 Uiso 1 1 calc R U
H11F H -0.033441 0.169153 0.665275 0.058 Uiso 1 1 calc R U
C112 C -0.0363(2) 0.0687(3) 0.6548(2) 0.0361(14) Uani 1 1 d . .
H12D H -0.057337 0.059452 0.684482 0.054 Uiso 1 1 calc R U
H12E H -0.022696 0.037571 0.638845 0.054 Uiso 1 1 calc R U
H12F H -0.057534 0.087246 0.630013 0.054 Uiso 1 1 calc R U
C121 C -0.0235(2) -0.1285(2) 0.6628(2) 0.0312(12) Uani 1 1 d . .
C122 C 0.0239(3) -0.1472(3) 0.6341(3) 0.0484(18) Uani 1 1 d . .
H22D H 0.019033 -0.182933 0.624092 0.073 Uiso 1 1 calc R U
H22E H 0.054295 -0.144414 0.656249 0.073 Uiso 1 1 calc R U
H22F H 0.029055 -0.126249 0.603480 0.073 Uiso 1 1 calc R U
C123 C -0.0157(3) -0.0745(3) 0.6807(3) 0.056(2) Uani 1 1 d . .
H23D H -0.006951 -0.052864 0.651376 0.084 Uiso 1 1 calc R U
H23E H 0.012491 -0.073526 0.705615 0.084 Uiso 1 1 calc R U
H23F H -0.047438 -0.062001 0.696623 0.084 Uiso 1 1 calc R U
C124 C -0.0351(4) -0.1653(4) 0.7058(3) 0.063(2) Uani 1 1 d . .
H24D H -0.063946 -0.152253 0.726121 0.094 Uiso 1 1 calc R U
H24E H -0.004544 -0.168777 0.727609 0.094 Uiso 1 1 calc R U
H24F H -0.044174 -0.198699 0.691528 0.094 Uiso 1 1 calc R U
C125 C -0.1695(2) -0.0462(2) 0.6306(2) 0.0301(12) Uani 1 1 d . .
C126 C -0.1715(3) 0.0058(3) 0.6570(3) 0.0387(14) Uani 1 1 d . .
H26D H -0.141489 0.009524 0.679449 0.058 Uiso 1 1 calc R U
H26E H -0.203157 0.008235 0.677317 0.058 Uiso 1 1 calc R U
H26F H -0.171175 0.032903 0.631201 0.058 Uiso 1 1 calc R U
C127 C -0.1742(3) -0.0887(3) 0.6696(3) 0.0425(16) Uani 1 1 d . .
H27D H -0.207595 -0.086034 0.687029 0.064 Uiso 1 1 calc R U
H27E H -0.146374 -0.085635 0.694780 0.064 Uiso 1 1 calc R U
H27F H -0.171780 -0.121811 0.652397 0.064 Uiso 1 1 calc R U
C128 C -0.2121(3) -0.0505(4) 0.5907(3) 0.051(2) Uani 1 1 d . .
H28D H -0.208382 -0.023019 0.565526 0.077 Uiso 1 1 calc R U
H28E H -0.245776 -0.047688 0.607456 0.077 Uiso 1 1 calc R U
H28F H -0.209598 -0.083625 0.573365 0.077 Uiso 1 1 calc R U
C129 C -0.1176(2) -0.1735(2) 0.5175(2) 0.0282(12) Uani 1 1 d . .
C130 C -0.0910(3) -0.2161(3) 0.5467(3) 0.0423(16) Uani 1 1 d . .
H30D H -0.111111 -0.224430 0.577310 0.063 Uiso 1 1 calc R U
H30E H -0.056383 -0.204873 0.556902 0.063 Uiso 1 1 calc R U
H30F H -0.088227 -0.246336 0.524910 0.063 Uiso 1 1 calc R U
C131 C -0.1712(2) -0.1901(2) 0.5006(3) 0.0342(13) Uani 1 1 d . .
H31D H -0.192010 -0.198445 0.530761 0.051 Uiso 1 1 calc R U
H31E H -0.168405 -0.220255 0.478636 0.051 Uiso 1 1 calc R U
H31F H -0.187692 -0.162272 0.481649 0.051 Uiso 1 1 calc R U
C132 C -0.0858(2) -0.1574(3) 0.4711(2) 0.0356(14) Uani 1 1 d . .
H32D H -0.080585 -0.186961 0.448653 0.053 Uiso 1 1 calc R U
H32E H -0.052206 -0.144476 0.482454 0.053 Uiso 1 1 calc R U
H32F H -0.104070 -0.130558 0.452366 0.053 Uiso 1 1 calc R U
C141 C -0.1007(2) 0.1373(2) 0.4961(2) 0.0257(11) Uani 1 1 d . .
C142 C -0.0488(2) 0.1456(3) 0.5219(3) 0.0373(14) Uani 1 1 d . .
H42D H -0.054097 0.161167 0.555542 0.056 Uiso 1 1 calc R U
H42E H -0.027574 0.168285 0.500779 0.056 Uiso 1 1 calc R U
H42F H -0.031245 0.112699 0.525951 0.056 Uiso 1 1 calc R U
C143 C -0.1328(3) 0.0974(3) 0.5248(3) 0.0367(14) Uani 1 1 d . .
H43D H -0.140847 0.110106 0.559138 0.055 Uiso 1 1 calc R U
H43E H -0.113204 0.065542 0.527488 0.055 Uiso 1 1 calc R U
H43F H -0.164977 0.091091 0.506160 0.055 Uiso 1 1 calc R U
C144 C -0.1299(2) 0.1878(2) 0.4929(3) 0.0348(13) Uani 1 1 d . .
H44D H -0.161663 0.182987 0.473244 0.052 Uiso 1 1 calc R U
H44E H -0.108224 0.213436 0.476078 0.052 Uiso 1 1 calc R U
H44F H -0.138535 0.199483 0.527491 0.052 Uiso 1 1 calc R U
C145 C -0.1576(2) -0.0079(2) 0.4008(2) 0.0318(12) Uani 1 1 d . .
C146 C -0.1185(3) -0.0378(3) 0.3706(3) 0.0432(16) Uani 1 1 d . .
H46D H -0.088170 -0.044422 0.391939 0.065 Uiso 1 1 calc R U
H46E H -0.108154 -0.018124 0.340405 0.065 Uiso 1 1 calc R U
H46F H -0.133664 -0.070318 0.359741 0.065 Uiso 1 1 calc R U
C147 C -0.1690(3) -0.0321(3) 0.4523(3) 0.0395(15) Uani 1 1 d . .
H47D H -0.180635 -0.067398 0.447280 0.059 Uiso 1 1 calc R U
H47E H -0.196081 -0.012639 0.469729 0.059 Uiso 1 1 calc R U
H47F H -0.137662 -0.032038 0.473265 0.059 Uiso 1 1 calc R U
C148 C -0.2080(3) -0.0016(3) 0.3709(3) 0.055(2) Uani 1 1 d . .
H48D H -0.200692 0.013768 0.337493 0.082 Uiso 1 1 calc R U
H48E H -0.231552 0.020586 0.390017 0.082 Uiso 1 1 calc R U
H48F H -0.224090 -0.035119 0.365954 0.082 Uiso 1 1 calc R U
C149 C -0.0062(2) 0.0848(2) 0.3480(2) 0.0272(11) Uani 1 1 d . .
C150 C -0.0091(3) 0.1156(3) 0.2984(2) 0.0390(14) Uani 1 1 d . .
H50D H 0.025556 0.119020 0.283828 0.058 Uiso 1 1 calc R U
H50E H -0.023160 0.149595 0.305602 0.058 Uiso 1 1 calc R U
H50F H -0.031515 0.097928 0.273992 0.058 Uiso 1 1 calc R U
C151 C 0.0180(2) 0.0324(2) 0.3373(3) 0.0360(14) Uani 1 1 d . .
H51D H -0.003650 0.013589 0.313104 0.054 Uiso 1 1 calc R U
H51E H 0.020774 0.013168 0.369269 0.054 Uiso 1 1 calc R U
H51F H 0.052496 0.037130 0.322605 0.054 Uiso 1 1 calc R U
C152 C 0.0240(2) 0.1139(3) 0.3879(3) 0.0333(14) Uani 1 1 d . .
H52D H 0.059477 0.118688 0.376067 0.050 Uiso 1 1 calc R U
H52E H 0.024114 0.094491 0.419957 0.050 Uiso 1 1 calc R U
H52F H 0.007849 0.147237 0.393591 0.050 Uiso 1 1 calc R U
K1 K -0.25877(4) -0.24517(4) 0.75837(4) 0.0225(2) Uani 1 1 d . .
O145 O -0.26611(16) -0.24857(17) 0.65028(16) 0.0306(9) Uani 1 1 d . .
O146 O -0.31197(17) -0.16694(17) 0.70612(17) 0.0315(9) Uani 1 1 d . .
O147 O -0.33742(16) -0.28004(16) 0.82539(16) 0.0288(8) Uani 1 1 d . .
O148 O -0.26920(16) -0.35103(16) 0.77975(17) 0.0314(9) Uani 1 1 d . .
O149 O -0.15048(15) -0.24463(18) 0.76160(16) 0.0339(10) Uani 1 1 d . .
O150 O -0.20716(16) -0.18076(16) 0.82919(17) 0.0320(9) Uani 1 1 d . .
N1 N -0.1973(2) -0.3247(2) 0.6978(2) 0.0346(12) Uani 1 1 d . .
N2 N -0.3197(2) -0.1687(2) 0.8183(2) 0.0304(11) Uani 1 1 d . .
C161 C -0.2167(3) -0.3256(3) 0.6456(3) 0.0460(17) Uani 1 1 d . .
H61D H -0.249651 -0.344673 0.644992 0.055 Uiso 1 1 calc R U
H61E H -0.191803 -0.344362 0.623872 0.055 Uiso 1 1 calc R U
C162 C -0.2254(3) -0.2731(3) 0.6229(2) 0.0437(17) Uani 1 1 d . .
H62D H -0.193419 -0.252631 0.625516 0.052 Uiso 1 1 calc R U
H62E H -0.234697 -0.276233 0.586377 0.052 Uiso 1 1 calc R U
C163 C -0.2791(3) -0.2006(3) 0.6284(2) 0.0368(14) Uani 1 1 d . .
H63D H -0.286494 -0.204802 0.591571 0.044 Uiso 1 1 calc R U
H63E H -0.249729 -0.176663 0.632064 0.044 Uiso 1 1 calc R U
C164 C -0.3251(3) -0.1796(3) 0.6548(3) 0.0404(15) Uani 1 1 d . .
H64D H -0.337338 -0.148698 0.636703 0.049 Uiso 1 1 calc R U
H64E H -0.353168 -0.205164 0.654603 0.049 Uiso 1 1 calc R U
C165 C -0.3546(3) -0.1449(3) 0.7326(3) 0.0394(16) Uani 1 1 d . .
H65D H -0.382348 -0.170595 0.736609 0.047 Uiso 1 1 calc R U
H65E H -0.368593 -0.115833 0.712716 0.047 Uiso 1 1 calc R U
C166 C -0.3372(3) -0.1266(3) 0.7843(3) 0.0376(14) Uani 1 1 d . .
H66D H -0.308617 -0.102012 0.779791 0.045 Uiso 1 1 calc R U
H66E H -0.366082 -0.108386 0.801053 0.045 Uiso 1 1 calc R U
C167 C -0.3653(2) -0.1944(3) 0.8403(3) 0.0362(14) Uani 1 1 d . .
H67D H -0.391293 -0.199351 0.813030 0.043 Uiso 1 1 calc R U
H67E H -0.380705 -0.171973 0.866651 0.043 Uiso 1 1 calc R U
C168 C -0.3529(3) -0.2455(3) 0.8640(3) 0.0361(14) Uani 1 1 d . .
H68D H -0.324883 -0.241510 0.889396 0.043 Uiso 1 1 calc R U
H68E H -0.383699 -0.258971 0.881871 0.043 Uiso 1 1 calc R U
C169 C -0.3266(3) -0.3292(2) 0.8466(2) 0.0332(13) Uani 1 1 d . .
H69D H -0.356424 -0.341260 0.866849 0.040 Uiso 1 1 calc R U
H69E H -0.296270 -0.327052 0.869553 0.040 Uiso 1 1 calc R U
C170 C -0.3158(2) -0.3657(2) 0.8040(3) 0.0355(14) Uani 1 1 d . .
H70D H -0.312571 -0.400869 0.817645 0.043 Uiso 1 1 calc R U
H70E H -0.344514 -0.365182 0.779080 0.043 Uiso 1 1 calc R U
C171 C -0.2572(3) -0.3851(3) 0.7391(2) 0.0370(15) Uani 1 1 d . .
H71D H -0.281281 -0.379551 0.710287 0.044 Uiso 1 1 calc R U
H71E H -0.260819 -0.420832 0.750853 0.044 Uiso 1 1 calc R U
C172 C -0.2028(3) -0.3754(3) 0.7220(3) 0.0412(15) Uani 1 1 d . .
H72D H -0.179412 -0.377502 0.751894 0.049 Uiso 1 1 calc R U
H72E H -0.192376 -0.402142 0.697378 0.049 Uiso 1 1 calc R U
C173 C -0.1420(3) -0.3097(3) 0.6987(3) 0.0452(17) Uani 1 1 d . .
H73D H -0.136249 -0.282871 0.672637 0.054 Uiso 1 1 calc R U
H73E H -0.120850 -0.339687 0.688934 0.054 Uiso 1 1 calc R U
C174 C -0.1237(2) -0.2903(3) 0.7494(3) 0.0420(14) Uani 1 1 d . .
H74D H -0.130102 -0.316346 0.776119 0.050 Uiso 1 1 calc R U
H74E H -0.086147 -0.283589 0.748036 0.050 Uiso 1 1 calc R U
C175 C -0.1287(2) -0.2207(3) 0.8052(3) 0.0381(15) Uani 1 1 d . .
H75D H -0.091544 -0.214428 0.799379 0.046 Uiso 1 1 calc R U
H75E H -0.132222 -0.243488 0.835240 0.046 Uiso 1 1 calc R U
C176 C -0.1557(2) -0.1710(3) 0.8154(3) 0.0388(15) Uani 1 1 d . .
H76D H -0.138060 -0.152575 0.843413 0.047 Uiso 1 1 calc R U
H76E H -0.154747 -0.149360 0.784459 0.047 Uiso 1 1 calc R U
C177 C -0.2335(3) -0.1343(2) 0.8423(3) 0.0370(14) Uani 1 1 d . .
H77D H -0.234929 -0.111389 0.812274 0.044 Uiso 1 1 calc R U
H77E H -0.214790 -0.116496 0.870056 0.044 Uiso 1 1 calc R U
C178 C -0.2877(3) -0.1474(3) 0.8597(3) 0.0364(14) Uani 1 1 d . .
H78D H -0.285714 -0.172454 0.887945 0.044 Uiso 1 1 calc R U
H78E H -0.304402 -0.116137 0.873108 0.044 Uiso 1 1 calc R U
K2 K 0.24758(4) -0.25786(4) 0.74341(5) 0.0220(2) Uani 1 1 d . .
O151 O 0.17916(14) -0.21172(15) 0.67369(15) 0.0258(8) Uani 1 1 d . .
O152 O 0.23640(15) -0.15020(14) 0.74362(17) 0.0272(8) Uani 1 1 d . .
O153 O 0.24773(15) -0.27073(16) 0.85115(15) 0.0265(8) Uani 1 1 d . .
O154 O 0.17619(16) -0.32423(16) 0.79000(16) 0.0292(9) Uani 1 1 d . .
O155 O 0.29293(15) -0.32624(16) 0.67195(16) 0.0289(8) Uani 1 1 d . .
O156 O 0.35454(16) -0.25733(17) 0.72839(17) 0.0307(9) Uani 1 1 d . .
N3 N 0.17961(18) -0.32336(19) 0.67695(19) 0.0240(10) Uani 1 1 d . .
N4 N 0.31740(19) -0.19068(19) 0.81047(19) 0.0275(10) Uani 1 1 d . .
C181 C 0.1534(2) -0.2918(2) 0.6383(2) 0.0299(12) Uani 1 1 d . .
H81D H 0.123522 -0.310881 0.624614 0.036 Uiso 1 1 calc R U
H81E H 0.177485 -0.285268 0.609671 0.036 Uiso 1 1 calc R U
C182 C 0.1350(2) -0.2413(2) 0.6596(2) 0.0288(12) Uani 1 1 d . .
H82D H 0.114552 -0.222903 0.633509 0.035 Uiso 1 1 calc R U
H82E H 0.112849 -0.247208 0.689821 0.035 Uiso 1 1 calc R U
C183 C 0.1646(2) -0.1612(2) 0.6884(2) 0.0294(12) Uani 1 1 d . .
H83D H 0.142783 -0.162494 0.719384 0.035 Uiso 1 1 calc R U
H83E H 0.144549 -0.144927 0.660641 0.035 Uiso 1 1 calc R U
C184 C 0.2127(2) -0.1307(2) 0.6989(2) 0.0281(11) Uani 1 1 d . .
H84D H 0.236685 -0.133293 0.669637 0.034 Uiso 1 1 calc R U
H84E H 0.203729 -0.094266 0.703882 0.034 Uiso 1 1 calc R U
C185 C 0.2811(2) -0.1220(2) 0.7561(3) 0.0304(12) Uani 1 1 d . .
H85D H 0.273207 -0.084981 0.755479 0.036 Uiso 1 1 calc R U
H85E H 0.308489 -0.128795 0.730650 0.036 Uiso 1 1 calc R U
C186 C 0.2993(3) -0.1374(2) 0.8088(2) 0.0320(13) Uani 1 1 d . .
H86D H 0.327800 -0.114507 0.819411 0.038 Uiso 1 1 calc R U
H86E H 0.270704 -0.133033 0.833432 0.038 Uiso 1 1 calc R U
C187 C 0.3160(2) -0.2103(3) 0.8629(2) 0.0332(13) Uani 1 1 d . .
H87D H 0.328858 -0.183549 0.886444 0.040 Uiso 1 1 calc R U
H87E H 0.339401 -0.240033 0.865587 0.040 Uiso 1 1 calc R U
C188 C 0.2626(2) -0.2261(2) 0.8794(2) 0.0300(12) Uani 1 1 d . .
H88D H 0.262393 -0.233649 0.916447 0.036 Uiso 1 1 calc R U
H88E H 0.237916 -0.198055 0.872795 0.036 Uiso 1 1 calc R U
C189 C 0.2013(2) -0.2918(3) 0.8709(2) 0.0332(13) Uani 1 1 d . .
H89D H 0.172925 -0.266742 0.867753 0.040 Uiso 1 1 calc R U
H89E H 0.205710 -0.300377 0.907476 0.040 Uiso 1 1 calc R U
C190 C 0.1889(3) -0.3388(3) 0.8411(2) 0.0333(13) Uani 1 1 d . .
H90D H 0.218903 -0.362176 0.840953 0.040 Uiso 1 1 calc R U
H90E H 0.159379 -0.356841 0.856986 0.040 Uiso 1 1 calc R U
C191 C 0.1618(2) -0.3669(2) 0.7600(2) 0.0296(13) Uani 1 1 d . .
H91D H 0.135303 -0.387152 0.778235 0.035 Uiso 1 1 calc R U
H91E H 0.192150 -0.389026 0.754085 0.035 Uiso 1 1 calc R U
C192 C 0.1406(2) -0.3486(2) 0.7096(2) 0.0291(12) Uani 1 1 d . .
H92D H 0.126017 -0.378090 0.690904 0.035 Uiso 1 1 calc R U
H92E H 0.112136 -0.324240 0.716233 0.035 Uiso 1 1 calc R U
C193 C 0.2112(2) -0.3628(2) 0.6514(2) 0.0308(12) Uani 1 1 d . .
H93D H 0.191021 -0.378169 0.623188 0.037 Uiso 1 1 calc R U
H93E H 0.219280 -0.390255 0.676205 0.037 Uiso 1 1 calc R U
C194 C 0.2609(2) -0.3415(2) 0.6303(2) 0.0323(13) Uani 1 1 d . .
H94D H 0.278678 -0.367767 0.609562 0.039 Uiso 1 1 calc R U
H94E H 0.253497 -0.311777 0.608058 0.039 Uiso 1 1 calc R U
C195 C 0.3417(2) -0.3083(2) 0.6547(3) 0.0331(13) Uani 1 1 d . .
H95D H 0.337371 -0.276176 0.635236 0.040 Uiso 1 1 calc R U
H95E H 0.357826 -0.333976 0.631936 0.040 Uiso 1 1 calc R U
C196 C 0.3749(2) -0.2994(3) 0.7001(3) 0.0370(14) Uani 1 1 d . .
H96D H 0.375610 -0.330342 0.721864 0.044 Uiso 1 1 calc R U
H96E H 0.410626 -0.291774 0.689153 0.044 Uiso 1 1 calc R U
C197 C 0.3850(2) -0.2459(3) 0.7721(3) 0.0332(13) Uani 1 1 d . .
H97D H 0.422025 -0.247156 0.763086 0.040 Uiso 1 1 calc R U
H97E H 0.378416 -0.271385 0.799252 0.040 Uiso 1 1 calc R U
C198 C 0.3710(2) -0.1933(2) 0.7908(2) 0.0322(13) Uani 1 1 d . .
H98D H 0.395159 -0.183325 0.818411 0.039 Uiso 1 1 calc R U
H98E H 0.375054 -0.168602 0.762491 0.039 Uiso 1 1 calc R U

loop_
_atom_site_aniso_label
_atom_site_aniso_U_11
_atom_site_aniso_U_22
_atom_site_aniso_U_33
_atom_site_aniso_U_23
_atom_site_aniso_U_13
_atom_site_aniso_U_12
U1 0.01873(7) 0.01871(7) 0.02095(7) 0.00240(7) -0.00110(6) 0.00172(7)
Si1 0.0184(6) 0.0196(6) 0.0234(7) 0.0013(5) -0.0013(5) -0.0003(5)
Si2 0.0223(6) 0.0207(7) 0.0220(7) 0.0005(5) 0.0021(5) 0.0005(5)
Si3 0.0245(7) 0.0259(7) 0.0355(8) 0.0033(6) 0.0073(6) -0.0003(6)
Si4 0.0181(6) 0.0186(6) 0.0208(6) 0.0015(5) -0.0004(5) 0.0000(5)
O1 0.0267(19) 0.027(2) 0.034(2) -0.0035(16) 0.0021(16) 0.0066(16)
O2 0.0237(19) 0.0237(19) 0.034(2) -0.0017(16) -0.0055(16) -0.0002(15)
O3 0.0253(18) 0.0231(19) 0.0271(19) 0.0073(15) 0.0020(15) 0.0003(15)
O4 0.0219(18) 0.0238(19) 0.028(2) 0.0007(16) -0.0052(15) 0.0007(15)
O21 0.039(2) 0.026(2) 0.026(2) -0.0030(16) -0.0027(17) 0.0003(18)
O22 0.0223(18) 0.031(2) 0.030(2) 0.0068(16) 0.0054(15) 0.0018(16)
O23 0.0247(18) 0.0246(19) 0.0238(19) 0.0042(15) 0.0001(15) -0.0016(15)
O24 0.0198(18) 0.027(2) 0.033(2) -0.0049(16) 0.0020(15) 0.0023(15)
O41 0.032(2) 0.035(2) 0.055(3) 0.019(2) 0.007(2) -0.0078(19)
O42 0.027(2) 0.031(2) 0.044(3) 0.0105(19) 0.0055(18) 0.0008(17)
O43 0.031(2) 0.055(3) 0.048(3) -0.013(2) 0.004(2) 0.000(2)
O44 0.030(2) 0.030(2) 0.046(3) -0.0010(19) -0.0002(18) -0.0009(18)
O61 0.0249(18) 0.027(2) 0.0276(19) 0.0070(15) -0.0060(15) 0.0038(15)
O62 0.030(2) 0.029(2) 0.028(2) -0.0014(17) 0.0077(17) 0.0045(17)
O63 0.0263(18) 0.0249(19) 0.0272(19) -0.0024(16) -0.0021(15) -0.0003(16)
O64 0.0181(17) 0.026(2) 0.032(2) 0.0070(16) -0.0014(15) -0.0039(15)
C1 0.030(3) 0.024(3) 0.035(3) -0.002(2) -0.008(2) -0.002(2)
C2 0.052(4) 0.035(3) 0.041(4) -0.009(3) 0.006(3) 0.000(3)
C3 0.048(4) 0.025(3) 0.047(4) 0.002(3) -0.013(3) -0.001(3)
C4 0.037(3) 0.036(3) 0.056(4) 0.000(3) -0.020(3) -0.007(3)
C5 0.025(3) 0.030(3) 0.033(3) 0.012(2) 0.001(2) -0.001(2)
C6 0.027(3) 0.049(4) 0.041(3) 0.017(3) -0.006(2) 0.004(3)
C7 0.039(3) 0.052(4) 0.033(3) 0.012(3) 0.005(3) 0.001(3)
C8 0.032(3) 0.032(3) 0.050(4) 0.008(3) 0.006(3) -0.004(3)
C9 0.021(2) 0.028(3) 0.023(3) -0.001(2) -0.004(2) -0.0019(19)
C10 0.027(3) 0.042(4) 0.044(4) 0.009(3) -0.005(3) -0.011(3)
C11 0.032(3) 0.031(3) 0.033(3) 0.002(2) -0.005(2) 0.004(2)
C12 0.042(3) 0.035(3) 0.032(3) -0.006(3) -0.008(3) 0.005(3)
C21 0.022(3) 0.043(3) 0.028(3) 0.008(3) 0.006(2) 0.003(2)
C22 0.043(4) 0.066(5) 0.039(4) 0.018(4) 0.012(3) 0.003(3)
C23 0.043(4) 0.050(4) 0.063(5) 0.009(4) 0.023(4) 0.013(3)
C24 0.031(4) 0.119(9) 0.047(5) -0.008(5) -0.001(3) -0.014(4)
C25 0.031(3) 0.023(3) 0.027(3) 0.003(2) -0.001(2) -0.004(2)
C26 0.042(4) 0.030(3) 0.041(4) 0.001(3) 0.001(3) 0.006(3)
C27 0.049(4) 0.036(3) 0.029(3) 0.010(2) -0.010(3) -0.010(3)
C28 0.033(3) 0.029(3) 0.038(3) 0.005(3) 0.004(2) -0.005(3)
C29 0.033(3) 0.024(3) 0.029(3) -0.006(2) 0.004(2) 0.002(2)
C30 0.088(6) 0.028(3) 0.035(3) 0.004(3) 0.013(4) 0.013(4)
C31 0.057(4) 0.030(3) 0.041(4) -0.014(3) -0.011(3) 0.002(3)
C32 0.039(4) 0.052(5) 0.062(5) -0.019(4) 0.015(3) 0.006(3)
C41 0.027(3) 0.028(3) 0.056(4) 0.011(3) 0.008(3) 0.002(2)
C42 0.091(8) 0.100(8) 0.095(8) 0.053(7) 0.057(7) 0.063(7)
C43 0.075(7) 0.094(9) 0.146(12) -0.056(8) -0.062(8) 0.048(7)
C44 0.042(4) 0.036(4) 0.150(11) 0.037(5) 0.007(5) 0.006(3)
C45 0.033(3) 0.053(4) 0.032(3) 0.002(3) 0.009(3) 0.007(3)
C46 0.058(5) 0.121(10) 0.046(5) -0.021(5) 0.001(4) -0.005(6)
C47 0.098(8) 0.080(7) 0.058(6) 0.006(5) 0.031(6) -0.017(6)
C48 0.078(7) 0.107(9) 0.072(6) -0.005(6) 0.008(5) 0.049(7)
C49 0.039(3) 0.029(3) 0.040(4) 0.003(3) -0.004(3) -0.007(2)
C50 0.067(5) 0.040(4) 0.055(5) 0.008(3) 0.000(4) -0.020(4)
C51 0.047(4) 0.045(4) 0.090(7) -0.005(4) -0.028(5) 0.000(3)
C52 0.061(5) 0.064(5) 0.036(4) 0.007(4) 0.003(4) -0.007(4)
C61 0.030(3) 0.034(3) 0.027(3) -0.001(2) 0.010(2) 0.000(2)
C62 0.045(4) 0.096(7) 0.031(4) -0.004(4) 0.004(3) -0.002(4)
C63 0.052(4) 0.038(3) 0.055(4) -0.004(3) 0.023(4) -0.010(3)
C64 0.044(3) 0.041(4) 0.049(4) 0.000(3) 0.022(3) 0.011(3)
C65 0.029(3) 0.021(3) 0.029(3) -0.004(2) -0.001(2) 0.000(2)
C66 0.033(3) 0.041(4) 0.037(3) -0.011(3) -0.008(2) -0.003(3)
C67 0.034(3) 0.032(3) 0.035(3) -0.001(3) 0.006(2) 0.002(3)
C68 0.057(4) 0.023(3) 0.040(4) 0.002(3) -0.002(3) -0.001(3)
C69 0.023(3) 0.031(3) 0.033(3) 0.001(2) -0.001(2) -0.010(2)
C70 0.023(3) 0.051(5) 0.078(6) 0.027(4) 0.002(3) -0.002(3)
C71 0.066(5) 0.063(5) 0.048(4) -0.017(4) 0.010(4) -0.037(4)
C72 0.028(3) 0.032(3) 0.059(4) 0.015(3) 0.000(3) -0.007(3)
U2 0.01631(7) 0.01712(7) 0.01703(6) 0.00155(6) -0.00054(6) 0.00034(6)
Si5 0.0180(6) 0.0210(6) 0.0234(7) -0.0003(5) 0.0009(5) -0.0002(5)
Si6 0.0212(6) 0.0194(6) 0.0210(7) -0.0006(5) 0.0005(5) -0.0014(5)
Si7 0.0186(6) 0.0216(7) 0.0208(6) 0.0028(5) 0.0011(5) -0.0003(5)
Si8 0.0199(6) 0.0181(6) 0.0202(6) 0.0014(5) -0.0017(5) 0.0023(5)
O81 0.0251(18) 0.034(2) 0.0238(19) -0.0025(16) 0.0072(15) 0.0089(16)
O82 0.0245(19) 0.028(2) 0.027(2) 0.0026(16) 0.0024(15) 0.0029(16)
O83 0.0202(17) 0.0214(19) 0.0274(19) -0.0023(15) 0.0010(14) -0.0064(15)
O84 0.0180(17) 0.030(2) 0.030(2) 0.0005(16) 0.0004(15) -0.0050(15)
O101 0.0276(19) 0.0237(19) 0.0268(19) -0.0054(15) -0.0048(15) -0.0037(15)
O102 0.032(2) 0.0244(19) 0.0206(18) 0.0027(15) 0.0029(15) -0.0012(16)
O103 0.0241(18) 0.0227(19) 0.0264(19) -0.0018(15) -0.0022(15) 0.0019(15)
O104 0.0227(19) 0.0221(19) 0.0245(19) 0.0017(15) 0.0037(15) -0.0003(15)
O121 0.0248(19) 0.029(2) 0.0263(19) 0.0048(16) 0.0047(15) -0.0031(16)
O122 0.0261(19) 0.0254(19) 0.0233(19) 0.0054(15) -0.0022(15) -0.0018(15)
O123 0.0225(18) 0.028(2) 0.030(2) -0.0025(16) 0.0031(15) 0.0022(16)
O124 0.0207(17) 0.0228(19) 0.026(2) -0.0030(16) -0.0011(15) 0.0020(15)
O141 0.0236(18) 0.027(2) 0.0226(18) 0.0042(14) -0.0063(14) 0.0050(14)
O142 0.0248(18) 0.0245(19) 0.0214(18) -0.0009(15) 0.0019(14) 0.0014(15)
O143 0.0231(18) 0.0247(19) 0.030(2) 0.0020(16) -0.0061(15) -0.0031(15)
O144 0.0228(18) 0.028(2) 0.0241(19) 0.0028(15) 0.0026(14) 0.0030(15)
C81 0.031(3) 0.027(3) 0.035(3) 0.007(2) -0.001(2) 0.003(2)
C82 0.065(5) 0.038(4) 0.060(5) 0.011(3) 0.004(4) 0.022(4)
C83 0.046(4) 0.047(4) 0.033(4) 0.009(3) -0.006(3) 0.000(3)
C84 0.042(3) 0.040(4) 0.051(4) 0.008(3) 0.003(3) -0.013(3)
C85 0.019(2) 0.023(3) 0.027(2) -0.004(2) -0.0020(18) -0.003(2)
C86 0.030(3) 0.034(3) 0.037(3) -0.001(2) 0.006(2) -0.008(2)
C87 0.026(3) 0.029(3) 0.045(4) 0.003(3) -0.007(2) -0.002(2)
C88 0.028(3) 0.029(3) 0.039(3) -0.005(2) -0.001(2) 0.000(2)
C89 0.030(3) 0.026(3) 0.030(3) -0.001(2) -0.003(2) -0.008(2)
C90 0.041(4) 0.055(4) 0.045(3) 0.002(3) -0.007(3) -0.024(3)
C91 0.040(3) 0.029(3) 0.031(3) 0.000(2) -0.002(2) -0.002(3)
C92 0.050(4) 0.033(3) 0.038(3) -0.005(3) -0.006(3) 0.007(3)
C101 0.030(3) 0.025(3) 0.034(3) 0.004(2) 0.006(2) -0.003(2)
C102 0.039(3) 0.025(3) 0.053(4) 0.002(3) 0.009(3) 0.001(3)
C103 0.054(4) 0.042(4) 0.039(4) 0.009(3) 0.019(3) -0.005(3)
C104 0.035(3) 0.032(3) 0.051(4) 0.000(3) -0.003(3) -0.010(3)
C105 0.030(3) 0.030(3) 0.033(3) -0.002(2) -0.005(2) 0.011(3)
C106 0.045(4) 0.057(5) 0.038(3) -0.003(3) 0.002(3) 0.026(4)
C107 0.033(3) 0.044(4) 0.043(4) -0.002(3) -0.010(3) 0.007(3)
C108 0.055(4) 0.027(3) 0.053(4) 0.003(3) -0.023(4) 0.003(3)
C109 0.024(3) 0.027(3) 0.025(2) 0.0024(19) 0.002(2) -0.003(2)
C110 0.031(3) 0.069(5) 0.033(3) 0.019(3) 0.005(3) 0.005(3)
C111 0.038(3) 0.039(3) 0.039(3) -0.006(3) 0.011(3) 0.000(3)
C112 0.030(3) 0.044(4) 0.034(3) 0.000(3) 0.004(2) -0.009(3)
C121 0.028(3) 0.036(3) 0.030(3) 0.002(2) -0.009(2) 0.004(2)
C122 0.033(3) 0.053(4) 0.059(5) -0.002(4) -0.007(3) 0.008(3)
C123 0.056(5) 0.056(5) 0.057(5) -0.018(4) -0.028(4) 0.003(4)
C124 0.062(5) 0.085(7) 0.041(4) 0.027(4) -0.014(4) -0.007(5)
C125 0.023(3) 0.038(3) 0.029(3) -0.012(2) 0.002(2) 0.001(2)
C126 0.039(3) 0.034(3) 0.043(4) -0.013(3) 0.005(3) 0.006(3)
C127 0.032(3) 0.047(4) 0.048(4) -0.008(3) 0.016(3) -0.005(3)
C128 0.029(3) 0.077(6) 0.048(4) -0.025(4) -0.010(3) 0.017(3)
C129 0.029(3) 0.025(3) 0.031(3) -0.008(2) -0.005(2) 0.003(2)
C130 0.051(4) 0.033(3) 0.043(4) -0.002(3) -0.012(3) 0.011(3)
C131 0.032(3) 0.032(3) 0.038(3) -0.002(3) -0.008(3) -0.005(2)
C132 0.036(3) 0.038(3) 0.033(3) -0.008(3) 0.004(3) 0.002(3)
C141 0.030(3) 0.028(3) 0.019(2) -0.004(2) 0.001(2) 0.005(2)
C142 0.038(3) 0.037(3) 0.036(3) -0.009(3) -0.010(3) 0.008(3)
C143 0.046(4) 0.035(3) 0.029(3) 0.000(3) 0.010(3) 0.004(3)
C144 0.039(3) 0.029(3) 0.035(3) -0.007(3) -0.001(3) 0.012(2)
C145 0.037(3) 0.022(3) 0.037(3) 0.002(2) -0.012(2) -0.008(2)
C146 0.060(4) 0.028(3) 0.041(4) -0.003(3) -0.004(3) -0.006(3)
C147 0.040(3) 0.031(3) 0.048(4) 0.009(3) -0.003(3) -0.009(3)
C148 0.056(4) 0.037(4) 0.071(5) 0.013(3) -0.037(4) -0.021(3)
C149 0.023(3) 0.029(3) 0.029(3) 0.006(2) 0.004(2) 0.005(2)
C150 0.035(3) 0.050(4) 0.032(3) 0.016(3) 0.009(3) 0.008(3)
C151 0.033(3) 0.037(3) 0.038(3) -0.005(3) 0.004(3) 0.012(3)
C152 0.029(3) 0.032(3) 0.039(3) 0.005(3) 0.004(3) -0.003(2)
K1 0.0206(4) 0.0250(5) 0.0218(6) 0.0005(4) 0.0022(4) 0.0006(4)
O145 0.034(2) 0.033(2) 0.024(2) 0.0021(17) 0.0032(16) 0.0018(18)
O146 0.032(2) 0.033(2) 0.030(2) 0.0025(18) -0.0023(17) 0.0036(18)
O147 0.034(2) 0.026(2) 0.027(2) 0.0011(16) 0.0066(16) 0.0029(17)
O148 0.032(2) 0.025(2) 0.037(2) -0.0059(17) 0.0016(18) -0.0030(17)
O149 0.0217(18) 0.045(3) 0.035(3) 0.0020(18) -0.0033(15) 0.0029(17)
O150 0.030(2) 0.028(2) 0.038(2) -0.0023(18) -0.0013(17) -0.0070(17)
N1 0.035(3) 0.039(3) 0.030(3) -0.002(2) 0.006(2) 0.011(2)
N2 0.030(3) 0.024(3) 0.036(3) -0.008(2) 0.003(2) 0.004(2)
C161 0.052(4) 0.054(4) 0.032(3) -0.011(3) 0.006(3) 0.019(3)
C162 0.045(4) 0.066(5) 0.021(3) -0.001(3) 0.006(3) 0.013(3)
C163 0.043(3) 0.039(4) 0.028(3) 0.003(3) -0.004(3) -0.003(3)
C164 0.041(4) 0.044(4) 0.036(3) 0.006(3) -0.014(3) 0.004(3)
C165 0.034(3) 0.038(4) 0.047(4) 0.003(3) -0.005(3) 0.011(3)
C166 0.041(4) 0.028(3) 0.044(4) -0.002(3) 0.003(3) 0.011(3)
C167 0.028(3) 0.037(3) 0.043(4) -0.004(3) 0.011(3) 0.007(3)
C168 0.037(3) 0.039(3) 0.032(3) -0.006(3) 0.013(3) -0.002(3)
C169 0.038(3) 0.026(3) 0.035(3) 0.008(2) 0.008(3) -0.004(2)
C170 0.032(3) 0.027(3) 0.047(4) 0.004(3) 0.001(3) -0.002(2)
C171 0.043(3) 0.031(3) 0.037(4) -0.007(3) -0.004(3) 0.008(3)
C172 0.047(4) 0.033(3) 0.044(4) -0.006(3) 0.004(3) 0.018(3)
C173 0.032(3) 0.060(5) 0.045(4) 0.001(3) 0.012(3) 0.019(3)
C174 0.023(2) 0.056(4) 0.047(3) 0.002(4) 0.001(3) 0.014(2)
C175 0.022(3) 0.052(4) 0.040(4) 0.006(3) -0.007(2) -0.005(3)
C176 0.030(3) 0.040(4) 0.046(4) 0.004(3) -0.007(3) -0.010(3)
C177 0.042(4) 0.025(3) 0.043(4) -0.005(3) -0.006(3) -0.006(3)
C178 0.044(4) 0.031(3) 0.034(3) -0.009(3) 0.002(3) 0.002(3)
K2 0.0209(4) 0.0220(5) 0.0231(6) 0.0000(5) 0.0006(4) -0.0013(4)
O151 0.0229(18) 0.0226(19) 0.032(2) -0.0024(16) -0.0021(15) -0.0015(15)
O152 0.0299(18) 0.0219(17) 0.030(2) 0.0029(17) -0.0042(17) -0.0020(14)
O153 0.0276(19) 0.027(2) 0.025(2) -0.0026(16) 0.0040(16) -0.0016(16)
O154 0.033(2) 0.030(2) 0.024(2) 0.0026(16) -0.0006(16) -0.0053(17)
O155 0.0261(19) 0.029(2) 0.031(2) -0.0068(17) 0.0090(16) -0.0054(16)
O156 0.0223(19) 0.029(2) 0.041(2) -0.0074(17) 0.0012(16) 0.0000(17)
N3 0.022(2) 0.023(2) 0.026(2) -0.0001(19) 0.0015(19) -0.0026(19)
N4 0.029(2) 0.026(2) 0.027(2) 0.0022(19) -0.0042(19) -0.0022(19)
C181 0.030(3) 0.031(3) 0.029(3) -0.001(2) -0.005(2) -0.003(2)
C182 0.025(3) 0.028(3) 0.034(3) 0.001(2) -0.005(2) -0.003(2)
C183 0.027(3) 0.021(3) 0.040(3) -0.001(2) -0.002(2) 0.002(2)
C184 0.032(3) 0.024(3) 0.029(3) 0.001(2) -0.002(2) -0.002(2)
C185 0.032(3) 0.022(2) 0.037(3) -0.002(3) -0.005(3) -0.003(2)
C186 0.039(3) 0.024(3) 0.034(3) -0.006(2) -0.007(2) -0.005(2)
C187 0.035(3) 0.033(3) 0.031(3) -0.002(2) -0.008(2) -0.004(3)
C188 0.037(3) 0.029(3) 0.024(3) -0.003(2) -0.003(2) 0.001(2)
C189 0.028(3) 0.048(4) 0.024(3) 0.002(3) 0.003(2) -0.003(3)
C190 0.034(3) 0.040(4) 0.026(3) 0.011(3) -0.001(2) -0.005(3)
C191 0.033(3) 0.024(3) 0.032(3) 0.003(2) 0.000(2) -0.008(2)
C192 0.026(3) 0.028(3) 0.034(3) 0.000(2) -0.001(2) -0.011(2)
C193 0.036(3) 0.022(3) 0.034(3) -0.008(2) 0.004(2) -0.006(2)
C194 0.034(3) 0.032(3) 0.030(3) -0.008(2) 0.006(2) 0.000(2)
C195 0.030(3) 0.030(3) 0.039(3) -0.008(2) 0.015(3) -0.003(2)
C196 0.027(3) 0.032(3) 0.052(4) -0.007(3) 0.010(3) 0.006(2)
C197 0.027(3) 0.033(3) 0.039(3) 0.002(3) -0.002(2) -0.005(3)
C198 0.026(3) 0.035(3) 0.036(3) -0.001(3) -0.004(2) -0.006(2)

loop_
_atom_type_symbol
_atom_type_description
_atom_type_scat_dispersion_real
_atom_type_scat_dispersion_imag
_atom_type_scat_source
C C 0.0181 0.0091 'International Tables Vol C Tables 4.2.6.8 and 6.1.1.4'
H H 0.0000 0.0000 'International Tables Vol C Tables 4.2.6.8 and 6.1.1.4'
K K 0.3868 1.0657 'International Tables Vol C Tables 4.2.6.8 and 6.1.1.4'
N N 0.0311 0.0180 'International Tables Vol C Tables 4.2.6.8 and 6.1.1.4'
O O 0.0492 0.0322 'International Tables Vol C Tables 4.2.6.8 and 6.1.1.4'
Si Si 0.2541 0.3302 'International Tables Vol C Tables 4.2.6.8 and 6.1.1.4'
U U -4.3638 13.4090 'International Tables Vol C Tables 4.2.6.8 and 6.1.1.4'

loop_
_geom_angle_atom_site_label_1
_geom_angle_atom_site_label_2
_geom_angle_atom_site_label_3
_geom_angle
O21 U1 O41 110.00(18)
O21 U1 O61 107.87(16)
O41 U1 O61 111.16(16)
O21 U1 O1 104.55(16)
O41 U1 O1 112.44(17)
O61 U1 O1 110.53(15)
O1 Si1 O4 115.6(2)
O1 Si1 O3 113.0(2)
O4 Si1 O3 104.5(2)
O1 Si1 O2 107.8(2)
O4 Si1 O2 105.5(2)
O3 Si1 O2 110.2(2)
O21 Si2 O24 107.3(2)
O21 Si2 O22 114.7(2)
O24 Si2 O22 105.9(2)
O21 Si2 O23 112.2(2)
O24 Si2 O23 111.5(2)
O22 Si2 O23 105.0(2)
O41 Si3 O43 106.8(3)
O41 Si3 O44 114.4(3)
O43 Si3 O44 106.0(3)
O41 Si3 O42 112.4(2)
O43 Si3 O42 111.9(3)
O44 Si3 O42 105.3(2)
O61 Si4 O62 115.0(2)
O61 Si4 O64 114.0(2)
O62 Si4 O64 105.1(2)
O61 Si4 O63 113.4(2)
O62 Si4 O63 103.4(2)
O64 Si4 O63 104.8(2)
Si1 O1 U1 159.2(3)
C1 O2 Si1 132.2(4)
C5 O3 Si1 129.4(4)
C9 O4 Si1 131.3(4)
Si2 O21 U1 168.9(3)
C21 O22 Si2 130.3(4)
C25 O23 Si2 129.1(3)
C29 O24 Si2 130.6(4)
Si3 O41 U1 170.2(3)
C41 O42 Si3 130.6(4)
C45 O43 Si3 134.3(5)
C49 O44 Si3 132.2(4)
Si4 O61 U1 171.8(3)
C61 O62 Si4 131.3(4)
C65 O63 Si4 131.7(4)
C69 O64 Si4 128.7(4)
O2 C1 C3 110.6(5)
O2 C1 C4 104.9(5)
C3 C1 C4 109.6(5)
O2 C1 C2 111.1(5)
C3 C1 C2 110.6(6)
C4 C1 C2 109.9(6)
C1 C2 H2A 109.5
C1 C2 H2B 109.5
H2A C2 H2B 109.5
C1 C2 H2C 109.5
H2A C2 H2C 109.5
H2B C2 H2C 109.5
C1 C3 H3A 109.5
C1 C3 H3B 109.5
H3A C3 H3B 109.5
C1 C3 H3C 109.5
H3A C3 H3C 109.5
H3B C3 H3C 109.5
C1 C4 H4A 109.5
C1 C4 H4B 109.5
H4A C4 H4B 109.5
C1 C4 H4C 109.5
H4A C4 H4C 109.5
H4B C4 H4C 109.5
O3 C5 C7 105.0(5)
O3 C5 C8 108.0(5)
C7 C5 C8 112.2(5)
O3 C5 C6 110.3(5)
C7 C5 C6 109.9(5)
C8 C5 C6 111.3(6)
C5 C6 H6A 109.5
C5 C6 H6B 109.5
H6A C6 H6B 109.5
C5 C6 H6C 109.5
H6A C6 H6C 109.5
H6B C6 H6C 109.5
C5 C7 H7A 109.5
C5 C7 H7B 109.5
H7A C7 H7B 109.5
C5 C7 H7C 109.5
H7A C7 H7C 109.5
H7B C7 H7C 109.5
C5 C8 H8A 109.5
C5 C8 H8B 109.5
H8A C8 H8B 109.5
C5 C8 H8C 109.5
H8A C8 H8C 109.5
H8B C8 H8C 109.5
O4 C9 C10 110.3(5)
O4 C9 C12 109.6(4)
C10 C9 C12 111.9(5)
O4 C9 C11 104.6(4)
C10 C9 C11 110.2(5)
C12 C9 C11 109.9(5)
C9 C10 H10A 109.5
C9 C10 H10B 109.5
H10A C10 H10B 109.5
C9 C10 H10C 109.5
H10A C10 H10C 109.5
H10B C10 H10C 109.5
C9 C11 H11A 109.5
C9 C11 H11B 109.5
H11A C11 H11B 109.5
C9 C11 H11C 109.5
H11A C11 H11C 109.5
H11B C11 H11C 109.5
C9 C12 H12A 109.5
C9 C12 H12B 109.5
H12A C12 H12B 109.5
C9 C12 H12C 109.5
H12A C12 H12C 109.5
H12B C12 H12C 109.5
O22 C21 C24 108.2(6)
O22 C21 C22 106.5(5)
C24 C21 C22 112.2(7)
O22 C21 C23 110.9(5)
C24 C21 C23 109.8(7)
C22 C21 C23 109.2(6)
C21 C22 H22A 109.5
C21 C22 H22B 109.5
H22A C22 H22B 109.5
C21 C22 H22C 109.5
H22A C22 H22C 109.5
H22B C22 H22C 109.5
C21 C23 H23A 109.5
C21 C23 H23B 109.5
H23A C23 H23B 109.5
C21 C23 H23C 109.5
H23A C23 H23C 109.5
H23B C23 H23C 109.5
C21 C24 H24A 109.5
C21 C24 H24B 109.5
H24A C24 H24B 109.5
C21 C24 H24C 109.5
H24A C24 H24C 109.5
H24B C24 H24C 109.5
O23 C25 C26 108.9(5)
O23 C25 C28 111.6(5)
C26 C25 C28 110.6(5)
O23 C25 C27 105.3(4)
C26 C25 C27 110.0(5)
C28 C25 C27 110.3(5)
C25 C26 H26A 109.5
C25 C26 H26B 109.5
H26A C26 H26B 109.5
C25 C26 H26C 109.5
H26A C26 H26C 109.5
H26B C26 H26C 109.5
C25 C27 H27A 109.5
C25 C27 H27B 109.5
H27A C27 H27B 109.5
C25 C27 H27C 109.5
H27A C27 H27C 109.5
H27B C27 H27C 109.5
C25 C28 H28A 109.5
C25 C28 H28B 109.5
H28A C28 H28B 109.5
C25 C28 H28C 109.5
H28A C28 H28C 109.5
H28B C28 H28C 109.5
O24 C29 C32 106.0(5)
O24 C29 C30 109.1(5)
C32 C29 C30 112.1(6)
O24 C29 C31 111.4(5)
C32 C29 C31 108.9(6)
C30 C29 C31 109.4(6)
C29 C30 H30A 109.5
C29 C30 H30B 109.5
H30A C30 H30B 109.5
C29 C30 H30C 109.5
H30A C30 H30C 109.5
H30B C30 H30C 109.5
C29 C31 H31A 109.5
C29 C31 H31B 109.5
H31A C31 H31B 109.5
C29 C31 H31C 109.5
H31A C31 H31C 109.5
H31B C31 H31C 109.5
C29 C32 H32A 109.5
C29 C32 H32B 109.5
H32A C32 H32B 109.5
C29 C32 H32C 109.5
H32A C32 H32C 109.5
H32B C32 H32C 109.5
O42 C41 C43 109.7(6)
O42 C41 C42 110.1(6)
C43 C41 C42 112.1(10)
O42 C41 C44 105.5(5)
C43 C41 C44 111.5(9)
C42 C41 C44 107.6(8)
C41 C42 H42A 109.5
C41 C42 H42B 109.5
H42A C42 H42B 109.5
C41 C42 H42C 109.5
H42A C42 H42C 109.5
H42B C42 H42C 109.5
C41 C43 H43A 109.5
C41 C43 H43B 109.5
H43A C43 H43B 109.5
C41 C43 H43C 109.5
H43A C43 H43C 109.5
H43B C43 H43C 109.5
C41 C44 H44A 109.5
C41 C44 H44B 109.5
H44A C44 H44B 109.5
C41 C44 H44C 109.5
H44A C44 H44C 109.5
H44B C44 H44C 109.5
O43 C45 C46 107.6(6)
O43 C45 C48 110.0(7)
C46 C45 C48 111.7(8)
O43 C45 C47 108.9(7)
C46 C45 C47 109.2(8)
C48 C45 C47 109.5(8)
C45 C46 H46A 109.5
C45 C46 H46B 109.5
H46A C46 H46B 109.5
C45 C46 H46C 109.5
H46A C46 H46C 109.5
H46B C46 H46C 109.5
C45 C47 H47A 109.5
C45 C47 H47B 109.5
H47A C47 H47B 109.5
C45 C47 H47C 109.5
H47A C47 H47C 109.5
H47B C47 H47C 109.5
C45 C48 H48A 109.5
C45 C48 H48B 109.5
H48A C48 H48B 109.5
C45 C48 H48C 109.5
H48A C48 H48C 109.5
H48B C48 H48C 109.5
O44 C49 C51 106.4(6)
O44 C49 C50 108.3(6)
C51 C49 C50 110.8(6)
O44 C49 C52 111.3(6)
C51 C49 C52 110.6(7)
C50 C49 C52 109.3(6)
C49 C50 H50A 109.5
C49 C50 H50B 109.5
H50A C50 H50B 109.5
C49 C50 H50C 109.5
H50A C50 H50C 109.5
H50B C50 H50C 109.5
C49 C51 H51A 109.5
C49 C51 H51B 109.5
H51A C51 H51B 109.5
C49 C51 H51C 109.5
H51A C51 H51C 109.5
H51B C51 H51C 109.5
C49 C52 H52A 109.5
C49 C52 H52B 109.5
H52A C52 H52B 109.5
C49 C52 H52C 109.5
H52A C52 H52C 109.5
H52B C52 H52C 109.5
O62 C61 C62 110.0(5)
O62 C61 C64 106.1(5)
C62 C61 C64 111.9(6)
O62 C61 C63 109.7(5)
C62 C61 C63 110.1(7)
C64 C61 C63 109.0(5)
C61 C62 H62A 109.5
C61 C62 H62B 109.5
H62A C62 H62B 109.5
C61 C62 H62C 109.5
H62A C62 H62C 109.5
H62B C62 H62C 109.5
C61 C63 H63A 109.5
C61 C63 H63B 109.5
H63A C63 H63B 109.5
C61 C63 H63C 109.5
H63A C63 H63C 109.5
H63B C63 H63C 109.5
C61 C64 H64A 109.5
C61 C64 H64B 109.5
H64A C64 H64B 109.5
C61 C64 H64C 109.5
H64A C64 H64C 109.5
H64B C64 H64C 109.5
O63 C65 C68 110.9(5)
O63 C65 C66 105.8(5)
C68 C65 C66 111.1(5)
O63 C65 C67 109.5(5)
C68 C65 C67 109.1(5)
C66 C65 C67 110.2(5)
C65 C66 H66A 109.5
C65 C66 H66B 109.5
H66A C66 H66B 109.5
C65 C66 H66C 109.5
H66A C66 H66C 109.5
H66B C66 H66C 109.5
C65 C67 H67A 109.5
C65 C67 H67B 109.5
H67A C67 H67B 109.5
C65 C67 H67C 109.5
H67A C67 H67C 109.5
H67B C67 H67C 109.5
C65 C68 H68A 109.5
C65 C68 H68B 109.5
H68A C68 H68B 109.5
C65 C68 H68C 109.5
H68A C68 H68C 109.5
H68B C68 H68C 109.5
O64 C69 C72 106.1(5)
O64 C69 C71 109.9(5)
C72 C69 C71 110.1(6)
O64 C69 C70 109.1(5)
C72 C69 C70 110.5(5)
C71 C69 C70 111.0(7)
C69 C70 H70A 109.5
C69 C70 H70B 109.5
H70A C70 H70B 109.5
C69 C70 H70C 109.5
H70A C70 H70C 109.5
H70B C70 H70C 109.5
C69 C71 H71A 109.5
C69 C71 H71B 109.5
H71A C71 H71B 109.5
C69 C71 H71C 109.5
H71A C71 H71C 109.5
H71B C71 H71C 109.5
C69 C72 H72A 109.5
C69 C72 H72B 109.5
H72A C72 H72B 109.5
C69 C72 H72C 109.5
H72A C72 H72C 109.5
H72B C72 H72C 109.5
O121 U2 O81 107.98(15)
O121 U2 O101 106.85(15)
O81 U2 O101 107.69(15)
O121 U2 O141 110.27(14)
O81 U2 O141 110.79(14)
O101 U2 O141 113.05(15)
O81 Si5 O84 108.6(2)
O81 Si5 O83 115.0(2)
O84 Si5 O83 105.1(2)
O81 Si5 O82 112.7(2)
O84 Si5 O82 110.4(2)
O83 Si5 O82 104.7(2)
O101 Si6 O102 107.4(2)
O101 Si6 O104 115.8(2)
O102 Si6 O104 105.7(2)
O101 Si6 O103 112.8(2)
O102 Si6 O103 110.6(2)
O104 Si6 O103 104.3(2)
O121 Si7 O123 108.6(2)
O121 Si7 O124 114.7(2)
O123 Si7 O124 105.8(2)
O121 Si7 O122 112.9(2)
O123 Si7 O122 110.7(2)
O124 Si7 O122 103.9(2)
O141 Si8 O142 114.1(2)
O141 Si8 O143 114.5(2)
O142 Si8 O143 103.9(2)
O141 Si8 O144 114.3(2)
O142 Si8 O144 104.1(2)
O143 Si8 O144 104.7(2)
Si5 O81 U2 163.4(3)
C81 O82 Si5 130.4(4)
C85 O83 Si5 130.5(3)
C89 O84 Si5 132.4(4)
Si6 O101 U2 164.4(3)
C101 O102 Si6 132.6(4)
C105 O103 Si6 130.3(4)
C109 O104 Si6 131.0(4)
Si7 O121 U2 158.4(3)
C121 O122 Si7 130.8(4)
C125 O123 Si7 131.8(4)
C129 O124 Si7 131.6(3)
Si8 O141 U2 174.4(2)
C141 O142 Si8 129.9(3)
C145 O143 Si8 129.9(4)
C149 O144 Si8 129.4(3)
O82 C81 C82 106.2(5)
O82 C81 C83 108.0(5)
C82 C81 C83 110.5(6)
O82 C81 C84 110.5(5)
C82 C81 C84 110.6(6)
C83 C81 C84 110.9(6)
C81 C82 H82A 109.5
C81 C82 H82B 109.5
H82A C82 H82B 109.5
C81 C82 H82C 109.5
H82A C82 H82C 109.5
H82B C82 H82C 109.5
C81 C83 H83A 109.5
C81 C83 H83B 109.5
H83A C83 H83B 109.5
C81 C83 H83C 109.5
H83A C83 H83C 109.5
H83B C83 H83C 109.5
C81 C84 H84A 109.5
C81 C84 H84B 109.5
H84A C84 H84B 109.5
C81 C84 H84C 109.5
H84A C84 H84C 109.5
H84B C84 H84C 109.5
O83 C85 C87 110.9(5)
O83 C85 C86 105.6(4)
C87 C85 C86 110.7(5)
O83 C85 C88 109.2(4)
C87 C85 C88 110.7(5)
C86 C85 C88 109.5(5)
C85 C86 H86A 109.5
C85 C86 H86B 109.5
H86A C86 H86B 109.5
C85 C86 H86C 109.5
H86A C86 H86C 109.5
H86B C86 H86C 109.5
C85 C87 H87A 109.5
C85 C87 H87B 109.5
H87A C87 H87B 109.5
C85 C87 H87C 109.5
H87A C87 H87C 109.5
H87B C87 H87C 109.5
C85 C88 H88A 109.5
C85 C88 H88B 109.5
H88A C88 H88B 109.5
C85 C88 H88C 109.5
H88A C88 H88C 109.5
H88B C88 H88C 109.5
O84 C89 C91 110.6(5)
O84 C89 C90 105.9(5)
C91 C89 C90 109.6(5)
O84 C89 C92 111.2(5)
C91 C89 C92 109.6(5)
C90 C89 C92 109.7(6)
C89 C90 H90A 109.5
C89 C90 H90B 109.5
H90A C90 H90B 109.5
C89 C90 H90C 109.5
H90A C90 H90C 109.5
H90B C90 H90C 109.5
C89 C91 H91A 109.5
C89 C91 H91B 109.5
H91A C91 H91B 109.5
C89 C91 H91C 109.5
H91A C91 H91C 109.5
H91B C91 H91C 109.5
C89 C92 H92A 109.5
C89 C92 H92B 109.5
H92A C92 H92B 109.5
C89 C92 H92C 109.5
H92A C92 H92C 109.5
H92B C92 H92C 109.5
O102 C101 C103 105.3(5)
O102 C101 C102 110.2(5)
C103 C101 C102 110.1(6)
O102 C101 C104 111.3(5)
C103 C101 C104 110.1(5)
C102 C101 C104 109.9(6)
C101 C102 H2D 109.5
C101 C102 H2E 109.5
H2D C102 H2E 109.5
C101 C102 H2F 109.5
H2D C102 H2F 109.5
H2E C102 H2F 109.5
C101 C103 H3D 109.5
C101 C103 H3E 109.5
H3D C103 H3E 109.5
C101 C103 H3F 109.5
H3D C103 H3F 109.5
H3E C103 H3F 109.5
C101 C104 H4D 109.5
C101 C104 H4E 109.5
H4D C104 H4E 109.5
C101 C104 H4F 109.5
H4D C104 H4F 109.5
H4E C104 H4F 109.5
O103 C105 C107 106.3(5)
O103 C105 C106 111.1(5)
C107 C105 C106 111.4(6)
O103 C105 C108 108.4(5)
C107 C105 C108 110.1(6)
C106 C105 C108 109.4(6)
C105 C106 H6D 109.5
C105 C106 H6E 109.5
H6D C106 H6E 109.5
C105 C106 H6F 109.5
H6D C106 H6F 109.5
H6E C106 H6F 109.5
C105 C107 H7D 109.5
C105 C107 H7E 109.5
H7D C107 H7E 109.5
C105 C107 H7F 109.5
H7D C107 H7F 109.5
H7E C107 H7F 109.5
C105 C108 H8D 109.5
C105 C108 H8E 109.5
H8D C108 H8E 109.5
C105 C108 H8F 109.5
H8D C108 H8F 109.5
H8E C108 H8F 109.5
O104 C109 C110 110.6(5)
O104 C109 C111 105.0(4)
C110 C109 C111 109.9(5)
O104 C109 C112 110.0(4)
C110 C109 C112 111.5(5)
C111 C109 C112 109.7(5)
C109 C110 H10D 109.5
C109 C110 H10E 109.5
H10D C110 H10E 109.5
C109 C110 H10F 109.5
H10D C110 H10F 109.5
H10E C110 H10F 109.5
C109 C111 H11D 109.5
C109 C111 H11E 109.5
H11D C111 H11E 109.5
C109 C111 H11F 109.5
H11D C111 H11F 109.5
H11E C111 H11F 109.5
C109 C112 H12D 109.5
C109 C112 H12E 109.5
H12D C112 H12E 109.5
C109 C112 H12F 109.5
H12D C112 H12F 109.5
H12E C112 H12F 109.5
O122 C121 C123 110.9(5)
O122 C121 C124 105.1(5)
C123 C121 C124 113.3(7)
O122 C121 C122 108.2(5)
C123 C121 C122 110.2(6)
C124 C121 C122 108.8(6)
C121 C122 H22D 109.5
C121 C122 H22E 109.5
H22D C122 H22E 109.5
C121 C122 H22F 109.5
H22D C122 H22F 109.5
H22E C122 H22F 109.5
C121 C123 H23D 109.5
C121 C123 H23E 109.5
H23D C123 H23E 109.5
C121 C123 H23F 109.5
H23D C123 H23F 109.5
H23E C123 H23F 109.5
C121 C124 H24D 109.5
C121 C124 H24E 109.5
H24D C124 H24E 109.5
C121 C124 H24F 109.5
H24D C124 H24F 109.5
H24E C124 H24F 109.5
O123 C125 C127 111.6(5)
O123 C125 C128 109.1(5)
C127 C125 C128 110.4(6)
O123 C125 C126 104.8(5)
C127 C125 C126 110.2(5)
C128 C125 C126 110.5(6)
C125 C126 H26D 109.5
C125 C126 H26E 109.5
H26D C126 H26E 109.5
C125 C126 H26F 109.5
H26D C126 H26F 109.5
H26E C126 H26F 109.5
C125 C127 H27D 109.5
C125 C127 H27E 109.5
H27D C127 H27E 109.5
C125 C127 H27F 109.5
H27D C127 H27F 109.5
H27E C127 H27F 109.5
C125 C128 H28D 109.5
C125 C128 H28E 109.5
H28D C128 H28E 109.5
C125 C128 H28F 109.5
H28D C128 H28F 109.5
H28E C128 H28F 109.5
O124 C129 C130 110.9(5)
O124 C129 C131 104.9(4)
C130 C129 C131 110.6(5)
O124 C129 C132 109.4(5)
C130 C129 C132 110.9(5)
C131 C129 C132 109.9(5)
C129 C130 H30D 109.5
C129 C130 H30E 109.5
H30D C130 H30E 109.5
C129 C130 H30F 109.5
H30D C130 H30F 109.5
H30E C130 H30F 109.5
C129 C131 H31D 109.5
C129 C131 H31E 109.5
H31D C131 H31E 109.5
C129 C131 H31F 109.5
H31D C131 H31F 109.5
H31E C131 H31F 109.5
C129 C132 H32D 109.5
C129 C132 H32E 109.5
H32D C132 H32E 109.5
C129 C132 H32F 109.5
H32D C132 H32F 109.5
H32E C132 H32F 109.5
O142 C141 C142 108.1(4)
O142 C141 C144 105.8(5)
C142 C141 C144 109.8(5)
O142 C141 C143 111.4(5)
C142 C141 C143 111.2(5)
C144 C141 C143 110.4(5)
C141 C142 H42D 109.5
C141 C142 H42E 109.5
H42D C142 H42E 109.5
C141 C142 H42F 109.5
H42D C142 H42F 109.5
H42E C142 H42F 109.5
C141 C143 H43D 109.5
C141 C143 H43E 109.5
H43D C143 H43E 109.5
C141 C143 H43F 109.5
H43D C143 H43F 109.5
H43E C143 H43F 109.5
C141 C144 H44D 109.5
C141 C144 H44E 109.5
H44D C144 H44E 109.5
C141 C144 H44F 109.5
H44D C144 H44F 109.5
H44E C144 H44F 109.5
O143 C145 C146 111.2(5)
O143 C145 C147 107.7(5)
C146 C145 C147 112.3(6)
O143 C145 C148 104.7(5)
C146 C145 C148 111.3(6)
C147 C145 C148 109.4(6)
C145 C146 H46D 109.5
C145 C146 H46E 109.5
H46D C146 H46E 109.5
C145 C146 H46F 109.5
H46D C146 H46F 109.5
H46E C146 H46F 109.5
C145 C147 H47D 109.5
C145 C147 H47E 109.5
H47D C147 H47E 109.5
C145 C147 H47F 109.5
H47D C147 H47F 109.5
H47E C147 H47F 109.5
C145 C148 H48D 109.5
C145 C148 H48E 109.5
H48D C148 H48E 109.5
C145 C148 H48F 109.5
H48D C148 H48F 109.5
H48E C148 H48F 109.5
O144 C149 C152 112.1(5)
O144 C149 C150 105.8(4)
C152 C149 C150 110.3(5)
O144 C149 C151 107.5(5)
C152 C149 C151 111.4(5)
C150 C149 C151 109.6(5)
C149 C150 H50D 109.5
C149 C150 H50E 109.5
H50D C150 H50E 109.5
C149 C150 H50F 109.5
H50D C150 H50F 109.5
H50E C150 H50F 109.5
C149 C151 H51D 109.5
C149 C151 H51E 109.5
H51D C151 H51E 109.5
C149 C151 H51F 109.5
H51D C151 H51F 109.5
H51E C151 H51F 109.5
C149 C152 H52D 109.5
C149 C152 H52E 109.5
H52D C152 H52E 109.5
C149 C152 H52F 109.5
H52D C152 H52F 109.5
H52E C152 H52F 109.5
O149 K1 O146 119.96(14)
O149 K1 O145 95.58(13)
O146 K1 O145 60.46(13)
O149 K1 O147 134.48(13)
O146 K1 O147 100.46(13)
O145 K1 O147 123.88(13)
O149 K1 O148 95.40(13)
O146 K1 O148 139.20(13)
O145 K1 O148 99.17(13)
O147 K1 O148 59.76(12)
O149 K1 O150 60.43(13)
O146 K1 O150 96.63(14)
O145 K1 O150 134.49(13)
O147 K1 O150 97.26(13)
O148 K1 O150 119.71(13)
O149 K1 N2 120.53(15)
O146 K1 N2 60.70(15)
O145 K1 N2 120.53(15)
O147 K1 N2 60.86(14)
O148 K1 N2 119.96(15)
O150 K1 N2 60.64(14)
O149 K1 N1 59.91(15)
O146 K1 N1 119.79(14)
O145 K1 N1 59.85(14)
O147 K1 N1 118.34(14)
O148 K1 N1 59.24(14)
O150 K1 N1 119.71(14)
N2 K1 N1 179.19(17)
C163 O145 C162 111.8(5)
C163 O145 K1 112.9(4)
C162 O145 K1 117.6(4)
C164 O146 C165 111.5(5)
C164 O146 K1 113.9(4)
C165 O146 K1 115.9(4)
C168 O147 C169 110.7(5)
C168 O147 K1 116.1(4)
C169 O147 K1 112.8(3)
C170 O148 C171 110.5(5)
C170 O148 K1 115.7(3)
C171 O148 K1 116.3(4)
C175 O149 C174 111.0(5)
C175 O149 K1 115.1(3)
C174 O149 K1 118.6(4)
C176 O150 C177 111.1(5)
C176 O150 K1 112.8(4)
C177 O150 K1 115.7(3)
C161 N1 C172 110.7(6)
C161 N1 C173 110.6(6)
C172 N1 C173 108.8(5)
C161 N1 K1 108.5(4)
C172 N1 K1 109.8(4)
C173 N1 K1 108.4(4)
C178 N2 C167 109.7(5)
C178 N2 C166 109.4(5)
C167 N2 C166 109.0(5)
C178 N2 K1 110.0(4)
C167 N2 K1 108.8(4)
C166 N2 K1 110.1(4)
N1 C161 C162 113.8(6)
N1 C161 H61D 108.8
C162 C161 H61D 108.8
N1 C161 H61E 108.8
C162 C161 H61E 108.8
H61D C161 H61E 107.7
O145 C162 C161 108.8(5)
O145 C162 H62D 109.9
C161 C162 H62D 109.9
O145 C162 H62E 109.9
C161 C162 H62E 109.9
H62D C162 H62E 108.3
O145 C163 C164 109.3(5)
O145 C163 H63D 109.8
C164 C163 H63D 109.8
O145 C163 H63E 109.8
C164 C163 H63E 109.8
H63D C163 H63E 108.3
O146 C164 C163 109.5(5)
O146 C164 H64D 109.8
C163 C164 H64D 109.8
O146 C164 H64E 109.8
C163 C164 H64E 109.8
H64D C164 H64E 108.2
O146 C165 C166 109.4(5)
O146 C165 H65D 109.8
C166 C165 H65D 109.8
O146 C165 H65E 109.8
C166 C165 H65E 109.8
H65D C165 H65E 108.2
N2 C166 C165 113.3(5)
N2 C166 H66D 108.9
C165 C166 H66D 108.9
N2 C166 H66E 108.9
C165 C166 H66E 108.9
H66D C166 H66E 107.7
N2 C167 C168 113.2(5)
N2 C167 H67D 108.9
C168 C167 H67D 108.9
N2 C167 H67E 108.9
C168 C167 H67E 108.9
H67D C167 H67E 107.8
O147 C168 C167 109.5(5)
O147 C168 H68D 109.8
C167 C168 H68D 109.8
O147 C168 H68E 109.8
C167 C168 H68E 109.8
H68D C168 H68E 108.2
O147 C169 C170 108.9(5)
O147 C169 H69D 109.9
C170 C169 H69D 109.9
O147 C169 H69E 109.9
C170 C169 H69E 109.9
H69D C169 H69E 108.3
O148 C170 C169 108.6(5)
O148 C170 H70D 110.0
C169 C170 H70D 110.0
O148 C170 H70E 110.0
C169 C170 H70E 110.0
H70D C170 H70E 108.4
O148 C171 C172 108.8(5)
O148 C171 H71D 109.9
C172 C171 H71D 109.9
O148 C171 H71E 109.9
C172 C171 H71E 109.9
H71D C171 H71E 108.3
N1 C172 C171 111.7(5)
N1 C172 H72D 109.3
C171 C172 H72D 109.3
N1 C172 H72E 109.3
C171 C172 H72E 109.3
H72D C172 H72E 107.9
N1 C173 C174 114.0(5)
N1 C173 H73D 108.7
C174 C173 H73D 108.7
N1 C173 H73E 108.7
C174 C173 H73E 108.7
H73D C173 H73E 107.6
O149 C174 C173 109.3(5)
O149 C174 H74D 109.8
C173 C174 H74D 109.8
O149 C174 H74E 109.8
C173 C174 H74E 109.8
H74D C174 H74E 108.3
O149 C175 C176 109.9(5)
O149 C175 H75D 109.7
C176 C175 H75D 109.7
O149 C175 H75E 109.7
C176 C175 H75E 109.7
H75D C175 H75E 108.2
O150 C176 C175 109.4(5)
O150 C176 H76D 109.8
C175 C176 H76D 109.8
O150 C176 H76E 109.8
C175 C176 H76E 109.8
H76D C176 H76E 108.2
O150 C177 C178 108.8(5)
O150 C177 H77D 109.9
C178 C177 H77D 109.9
O150 C177 H77E 109.9
C178 C177 H77E 109.9
H77D C177 H77E 108.3
N2 C178 C177 112.7(5)
N2 C178 H78D 109.0
C177 C178 H78D 109.0
N2 C178 H78E 109.0
C177 C178 H78E 109.0
H78D C178 H78E 107.8
O156 K2 O154 135.61(14)
O156 K2 O151 122.04(13)
O154 K2 O151 97.53(12)
O156 K2 O152 95.54(12)
O154 K2 O152 123.07(13)
O151 K2 O152 60.67(12)
O156 K2 O153 97.97(13)
O154 K2 O153 59.86(12)
O151 K2 O153 134.01(12)
O152 K2 O153 96.67(13)
O156 K2 O155 60.09(12)
O154 K2 O155 99.67(13)
O151 K2 O155 96.00(13)
O152 K2 O155 132.06(13)
O153 K2 O155 125.29(13)
O156 K2 N3 120.08(13)
O154 K2 N3 60.92(13)
O151 K2 N3 60.11(13)
O152 K2 N3 120.51(13)
O153 K2 N3 120.43(13)
O155 K2 N3 60.25(13)
O156 K2 N4 59.61(13)
O154 K2 N4 119.54(13)
O151 K2 N4 119.68(13)
O152 K2 N4 59.33(13)
O153 K2 N4 60.02(13)
O155 K2 N4 119.48(13)
N3 K2 N4 179.54(15)
C183 O151 C182 111.1(4)
C183 O151 K2 112.9(3)
C182 O151 K2 116.0(3)
C185 O152 C184 111.0(4)
C185 O152 K2 115.9(3)
C184 O152 K2 113.7(3)
C189 O153 C188 110.9(4)
C189 O153 K2 113.9(3)
C188 O153 K2 114.5(3)
C191 O154 C190 111.6(5)
C191 O154 K2 114.9(3)
C190 O154 K2 114.7(3)
C195 O155 C194 111.5(5)
C195 O155 K2 111.7(3)
C194 O155 K2 115.9(3)
C197 O156 C196 111.9(5)
C197 O156 K2 116.0(3)
C196 O156 K2 115.8(3)
C181 N3 C193 109.7(5)
C181 N3 C192 109.4(5)
C193 N3 C192 109.1(5)
C181 N3 K2 110.3(3)
C193 N3 K2 109.6(3)
C192 N3 K2 108.7(3)
C187 N4 C186 110.6(5)
C187 N4 C198 109.3(5)
C186 N4 C198 109.4(5)
C187 N4 K2 108.6(3)
C186 N4 K2 109.8(3)
C198 N4 K2 109.1(3)
N3 C181 C182 112.6(5)
N3 C181 H81D 109.1
C182 C181 H81D 109.1
N3 C181 H81E 109.1
C182 C181 H81E 109.1
H81D C181 H81E 107.8
O151 C182 C181 108.4(5)
O151 C182 H82D 110.0
C181 C182 H82D 110.0
O151 C182 H82E 110.0
C181 C182 H82E 110.0
H82D C182 H82E 108.4
O151 C183 C184 108.8(5)
O151 C183 H83D 109.9
C184 C183 H83D 109.9
O151 C183 H83E 109.9
C184 C183 H83E 109.9
H83D C183 H83E 108.3
O152 C184 C183 108.6(5)
O152 C184 H84D 110.0
C183 C184 H84D 110.0
O152 C184 H84E 110.0
C183 C184 H84E 110.0
H84D C184 H84E 108.3
O152 C185 C186 109.1(5)
O152 C185 H85D 109.9
C186 C185 H85D 109.9
O152 C185 H85E 109.9
C186 C185 H85E 109.9
H85D C185 H85E 108.3
N4 C186 C185 112.3(5)
N4 C186 H86D 109.1
C185 C186 H86D 109.1
N4 C186 H86E 109.1
C185 C186 H86E 109.1
H86D C186 H86E 107.9
N4 C187 C188 112.7(5)
N4 C187 H87D 109.0
C188 C187 H87D 109.0
N4 C187 H87E 109.0
C188 C187 H87E 109.0
H87D C187 H87E 107.8
O153 C188 C187 108.9(5)
O153 C188 H88D 109.9
C187 C188 H88D 109.9
O153 C188 H88E 109.9
C187 C188 H88E 109.9
H88D C188 H88E 108.3
O153 C189 C190 108.3(5)
O153 C189 H89D 110.0
C190 C189 H89D 110.0
O153 C189 H89E 110.0
C190 C189 H89E 110.0
H89D C189 H89E 108.4
O154 C190 C189 108.5(5)
O154 C190 H90D 110.0
C189 C190 H90D 110.0
O154 C190 H90E 110.0
C189 C190 H90E 110.0
H90D C190 H90E 108.4
O154 C191 C192 109.3(5)
O154 C191 H91D 109.8
C192 C191 H91D 109.8
O154 C191 H91E 109.8
C192 C191 H91E 109.8
H91D C191 H91E 108.3
N3 C192 C191 113.5(5)
N3 C192 H92D 108.9
C191 C192 H92D 108.9
N3 C192 H92E 108.9
C191 C192 H92E 108.9
H92D C192 H92E 107.7
N3 C193 C194 112.3(5)
N3 C193 H93D 109.1
C194 C193 H93D 109.1
N3 C193 H93E 109.1
C194 C193 H93E 109.1
H93D C193 H93E 107.9
O155 C194 C193 108.7(5)
O155 C194 H94D 109.9
C193 C194 H94D 109.9
O155 C194 H94E 109.9
C193 C194 H94E 109.9
H94D C194 H94E 108.3
O155 C195 C196 108.2(5)
O155 C195 H95D 110.1
C196 C195 H95D 110.1
O155 C195 H95E 110.1
C196 C195 H95E 110.1
H95D C195 H95E 108.4
O156 C196 C195 108.7(5)
O156 C196 H96D 109.9
C195 C196 H96D 109.9
O156 C196 H96E 109.9
C195 C196 H96E 109.9
H96D C196 H96E 108.3
O156 C197 C198 108.8(5)
O156 C197 H97D 109.9
C198 C197 H97D 109.9
O156 C197 H97E 109.9
C198 C197 H97E 109.9
H97D C197 H97E 108.3
N4 C198 C197 112.3(5)
N4 C198 H98D 109.1
C197 C198 H98D 109.1
N4 C198 H98E 109.1
C197 C198 H98E 109.1
H98D C198 H98E 107.9

loop_
_geom_bond_atom_site_label_1
_geom_bond_atom_site_label_2
_geom_bond_distance
U1 O21 2.193(4)
U1 O41 2.211(4)
U1 O61 2.220(4)
U1 O1 2.223(4)
Si1 O1 1.580(4)
Si1 O4 1.634(4)
Si1 O3 1.636(4)
Si1 O2 1.636(4)
Si2 O21 1.584(4)
Si2 O24 1.627(4)
Si2 O22 1.635(4)
Si2 O23 1.643(4)
Si3 O41 1.575(4)
Si3 O43 1.617(5)
Si3 O44 1.627(5)
Si3 O42 1.633(5)
Si4 O61 1.591(4)
Si4 O62 1.628(4)
Si4 O64 1.630(4)
Si4 O63 1.639(4)
O2 C1 1.434(7)
O3 C5 1.446(7)
O4 C9 1.433(6)
O22 C21 1.433(7)
O23 C25 1.434(7)
O24 C29 1.433(7)
O42 C41 1.444(7)
O43 C45 1.410(8)
O44 C49 1.437(8)
O62 C61 1.425(7)
O63 C65 1.432(7)
O64 C69 1.449(6)
C1 C3 1.515(9)
C1 C4 1.524(8)
C1 C2 1.531(9)
C2 H2A 0.9800
C2 H2B 0.9800
C2 H2C 0.9800
C3 H3A 0.9800
C3 H3B 0.9800
C3 H3C 0.9800
C4 H4A 0.9800
C4 H4B 0.9800
C4 H4C 0.9800
C5 C7 1.518(9)
C5 C8 1.524(9)
C5 C6 1.526(8)
C6 H6A 0.9800
C6 H6B 0.9800
C6 H6C 0.9800
C7 H7A 0.9800
C7 H7B 0.9800
C7 H7C 0.9800
C8 H8A 0.9800
C8 H8B 0.9800
C8 H8C 0.9800
C9 C10 1.517(8)
C9 C12 1.523(8)
C9 C11 1.533(8)
C10 H10A 0.9800
C10 H10B 0.9800
C10 H10C 0.9800
C11 H11A 0.9800
C11 H11B 0.9800
C11 H11C 0.9800
C12 H12A 0.9800
C12 H12B 0.9800
C12 H12C 0.9800
C21 C24 1.486(10)
C21 C22 1.506(9)
C21 C23 1.544(10)
C22 H22A 0.9800
C22 H22B 0.9800
C22 H22C 0.9800
C23 H23A 0.9800
C23 H23B 0.9800
C23 H23C 0.9800
C24 H24A 0.9800
C24 H24B 0.9800
C24 H24C 0.9800
C25 C26 1.517(8)
C25 C28 1.521(8)
C25 C27 1.537(8)
C26 H26A 0.9800
C26 H26B 0.9800
C26 H26C 0.9800
C27 H27A 0.9800
C27 H27B 0.9800
C27 H27C 0.9800
C28 H28A 0.9800
C28 H28B 0.9800
C28 H28C 0.9800
C29 C32 1.510(9)
C29 C30 1.513(9)
C29 C31 1.521(9)
C30 H30A 0.9800
C30 H30B 0.9800
C30 H30C 0.9800
C31 H31A 0.9800
C31 H31B 0.9800
C31 H31C 0.9800
C32 H32A 0.9800
C32 H32B 0.9800
C32 H32C 0.9800
C41 C43 1.479(12)
C41 C42 1.491(11)
C41 C44 1.504(9)
C42 H42A 0.9800
C42 H42B 0.9800
C42 H42C 0.9800
C43 H43A 0.9800
C43 H43B 0.9800
C43 H43C 0.9800
C44 H44A 0.9800
C44 H44B 0.9800
C44 H44C 0.9800
C45 C46 1.507(11)
C45 C48 1.511(12)
C45 C47 1.550(13)
C46 H46A 0.9800
C46 H46B 0.9800
C46 H46C 0.9800
C47 H47A 0.9800
C47 H47B 0.9800
C47 H47C 0.9800
C48 H48A 0.9800
C48 H48B 0.9800
C48 H48C 0.9800
C49 C51 1.519(10)
C49 C50 1.520(9)
C49 C52 1.526(11)
C50 H50A 0.9800
C50 H50B 0.9800
C50 H50C 0.9800
C51 H51A 0.9800
C51 H51B 0.9800
C51 H51C 0.9800
C52 H52A 0.9800
C52 H52B 0.9800
C52 H52C 0.9800
C61 C62 1.488(10)
C61 C64 1.526(8)
C61 C63 1.538(9)
C62 H62A 0.9800
C62 H62B 0.9800
C62 H62C 0.9800
C63 H63A 0.9800
C63 H63B 0.9800
C63 H63C 0.9800
C64 H64A 0.9800
C64 H64B 0.9800
C64 H64C 0.9800
C65 C68 1.515(8)
C65 C66 1.518(8)
C65 C67 1.532(8)
C66 H66A 0.9800
C66 H66B 0.9800
C66 H66C 0.9800
C67 H67A 0.9800
C67 H67B 0.9800
C67 H67C 0.9800
C68 H68A 0.9800
C68 H68B 0.9800
C68 H68C 0.9800
C69 C72 1.515(8)
C69 C71 1.515(9)
C69 C70 1.523(9)
C70 H70A 0.9800
C70 H70B 0.9800
C70 H70C 0.9800
C71 H71A 0.9800
C71 H71B 0.9800
C71 H71C 0.9800
C72 H72A 0.9800
C72 H72B 0.9800
C72 H72C 0.9800
U2 O121 2.216(4)
U2 O81 2.220(4)
U2 O101 2.225(4)
U2 O141 2.230(3)
Si5 O81 1.585(4)
Si5 O84 1.626(4)
Si5 O83 1.637(4)
Si5 O82 1.640(4)
Si6 O101 1.584(4)
Si6 O102 1.630(4)
Si6 O104 1.631(4)
Si6 O103 1.639(4)
Si7 O121 1.585(4)
Si7 O123 1.632(4)
Si7 O124 1.637(4)
Si7 O122 1.637(4)
Si8 O141 1.585(4)
Si8 O142 1.632(4)
Si8 O143 1.633(4)
Si8 O144 1.641(4)
O82 C81 1.436(7)
O83 C85 1.434(6)
O84 C89 1.424(7)
O102 C101 1.427(7)
O103 C105 1.429(7)
O104 C109 1.445(6)
O122 C121 1.434(7)
O123 C125 1.427(7)
O124 C129 1.443(7)
O142 C141 1.434(6)
O143 C145 1.445(7)
O144 C149 1.427(7)
C81 C82 1.514(9)
C81 C83 1.520(10)
C81 C84 1.531(8)
C82 H82A 0.9800
C82 H82B 0.9800
C82 H82C 0.9800
C83 H83A 0.9800
C83 H83B 0.9800
C83 H83C 0.9800
C84 H84A 0.9800
C84 H84B 0.9800
C84 H84C 0.9800
C85 C87 1.517(8)
C85 C86 1.523(8)
C85 C88 1.530(8)
C86 H86A 0.9800
C86 H86B 0.9800
C86 H86C 0.9800
C87 H87A 0.9800
C87 H87B 0.9800
C87 H87C 0.9800
C88 H88A 0.9800
C88 H88B 0.9800
C88 H88C 0.9800
C89 C91 1.516(8)
C89 C90 1.523(8)
C89 C92 1.544(9)
C90 H90A 0.9800
C90 H90B 0.9800
C90 H90C 0.9800
C91 H91A 0.9800
C91 H91B 0.9800
C91 H91C 0.9800
C92 H92A 0.9800
C92 H92B 0.9800
C92 H92C 0.9800
C101 C103 1.526(9)
C101 C102 1.528(8)
C101 C104 1.531(9)
C102 H2D 0.9800
C102 H2E 0.9800
C102 H2F 0.9800
C103 H3D 0.9800
C103 H3E 0.9800
C103 H3F 0.9800
C104 H4D 0.9800
C104 H4E 0.9800
C104 H4F 0.9800
C105 C107 1.519(8)
C105 C106 1.523(9)
C105 C108 1.529(10)
C106 H6D 0.9800
C106 H6E 0.9800
C106 H6F 0.9800
C107 H7D 0.9800
C107 H7E 0.9800
C107 H7F 0.9800
C108 H8D 0.9800
C108 H8E 0.9800
C108 H8F 0.9800
C109 C110 1.516(8)
C109 C111 1.519(8)
C109 C112 1.521(8)
C110 H10D 0.9800
C110 H10E 0.9800
C110 H10F 0.9800
C111 H11D 0.9800
C111 H11E 0.9800
C111 H11F 0.9800
C112 H12D 0.9800
C112 H12E 0.9800
C112 H12F 0.9800
C121 C123 1.502(10)
C121 C124 1.510(10)
C121 C122 1.523(9)
C122 H22D 0.9800
C122 H22E 0.9800
C122 H22F 0.9800
C123 H23D 0.9800
C123 H23E 0.9800
C123 H23F 0.9800
C124 H24D 0.9800
C124 H24E 0.9800
C124 H24F 0.9800
C125 C127 1.516(10)
C125 C128 1.525(8)
C125 C126 1.528(8)
C126 H26D 0.9800
C126 H26E 0.9800
C126 H26F 0.9800
C127 H27D 0.9800
C127 H27E 0.9800
C127 H27F 0.9800
C128 H28D 0.9800
C128 H28E 0.9800
C128 H28F 0.9800
C129 C130 1.518(8)
C129 C131 1.522(8)
C129 C132 1.528(9)
C130 H30D 0.9800
C130 H30E 0.9800
C130 H30F 0.9800
C131 H31D 0.9800
C131 H31E 0.9800
C131 H31F 0.9800
C132 H32D 0.9800
C132 H32E 0.9800
C132 H32F 0.9800
C141 C142 1.522(8)
C141 C144 1.526(7)
C141 C143 1.532(8)
C142 H42D 0.9800
C142 H42E 0.9800
C142 H42F 0.9800
C143 H43D 0.9800
C143 H43E 0.9800
C143 H43F 0.9800
C144 H44D 0.9800
C144 H44E 0.9800
C144 H44F 0.9800
C145 C146 1.506(10)
C145 C147 1.521(9)
C145 C148 1.532(8)
C146 H46D 0.9800
C146 H46E 0.9800
C146 H46F 0.9800
C147 H47D 0.9800
C147 H47E 0.9800
C147 H47F 0.9800
C148 H48D 0.9800
C148 H48E 0.9800
C148 H48F 0.9800
C149 C152 1.509(9)
C149 C150 1.530(7)
C149 C151 1.535(8)
C150 H50D 0.9800
C150 H50E 0.9800
C150 H50F 0.9800
C151 H51D 0.9800
C151 H51E 0.9800
C151 H51F 0.9800
C152 H52D 0.9800
C152 H52E 0.9800
C152 H52F 0.9800
K1 O149 2.809(4)
K1 O146 2.823(4)
K1 O145 2.836(4)
K1 O147 2.840(4)
K1 O148 2.840(4)
K1 O150 2.841(4)
K1 N2 2.994(5)
K1 N1 3.064(5)
O145 C163 1.421(8)
O145 C162 1.428(8)
O146 C164 1.424(8)
O146 C165 1.428(8)
O147 C168 1.414(7)
O147 C169 1.430(7)
O148 C170 1.418(8)
O148 C171 1.421(7)
O149 C175 1.418(8)
O149 C174 1.420(8)
O150 C176 1.404(8)
O150 C177 1.437(8)
N1 C161 1.456(9)
N1 C172 1.478(9)
N1 C173 1.486(9)
N2 C178 1.474(8)
N2 C167 1.478(8)
N2 C166 1.486(9)
C161 C162 1.514(11)
C161 H61D 0.9900
C161 H61E 0.9900
C162 H62D 0.9900
C162 H62E 0.9900
C163 C164 1.483(10)
C163 H63D 0.9900
C163 H63E 0.9900
C164 H64D 0.9900
C164 H64E 0.9900
C165 C166 1.504(10)
C165 H65D 0.9900
C165 H65E 0.9900
C166 H66D 0.9900
C166 H66E 0.9900
C167 C168 1.510(9)
C167 H67D 0.9900
C167 H67E 0.9900
C168 H68D 0.9900
C168 H68E 0.9900
C169 C170 1.495(9)
C169 H69D 0.9900
C169 H69E 0.9900
C170 H70D 0.9900
C170 H70E 0.9900
C171 C172 1.502(10)
C171 H71D 0.9900
C171 H71E 0.9900
C172 H72D 0.9900
C172 H72E 0.9900
C173 C174 1.499(11)
C173 H73D 0.9900
C173 H73E 0.9900
C174 H74D 0.9900
C174 H74E 0.9900
C175 C176 1.502(10)
C175 H75D 0.9900
C175 H75E 0.9900
C176 H76D 0.9900
C176 H76E 0.9900
C177 C178 1.515(9)
C177 H77D 0.9900
C177 H77E 0.9900
C178 H78D 0.9900
C178 H78E 0.9900
K2 O156 2.801(4)
K2 O154 2.817(4)
K2 O151 2.817(4)
K2 O152 2.834(4)
K2 O153 2.839(4)
K2 O155 2.843(4)
K2 N3 3.012(5)
K2 N4 3.074(5)
O151 C183 1.427(7)
O151 C182 1.431(7)
O152 C185 1.412(6)
O152 C184 1.416(7)
O153 C189 1.421(7)
O153 C188 1.435(7)
O154 C191 1.415(7)
O154 C190 1.430(7)
O155 C195 1.422(7)
O155 C194 1.428(7)
O156 C197 1.421(8)
O156 C196 1.428(7)
N3 C181 1.471(8)
N3 C193 1.479(8)
N3 C192 1.480(7)
N4 C187 1.466(8)
N4 C186 1.473(8)
N4 C198 1.484(8)
C181 C182 1.511(9)
C181 H81D 0.9900
C181 H81E 0.9900
C182 H82D 0.9900
C182 H82E 0.9900
C183 C184 1.506(8)
C183 H83D 0.9900
C183 H83E 0.9900
C184 H84D 0.9900
C184 H84E 0.9900
C185 C186 1.513(9)
C185 H85D 0.9900
C185 H85E 0.9900
C186 H86D 0.9900
C186 H86E 0.9900
C187 C188 1.507(9)
C187 H87D 0.9900
C187 H87E 0.9900
C188 H88D 0.9900
C188 H88E 0.9900
C189 C190 1.492(9)
C189 H89D 0.9900
C189 H89E 0.9900
C190 H90D 0.9900
C190 H90E 0.9900
C191 C192 1.507(8)
C191 H91D 0.9900
C191 H91E 0.9900
C192 H92D 0.9900
C192 H92E 0.9900
C193 C194 1.509(8)
C193 H93D 0.9900
C193 H93E 0.9900
C194 H94D 0.9900
C194 H94E 0.9900
C195 C196 1.487(10)
C195 H95D 0.9900
C195 H95E 0.9900
C196 H96D 0.9900
C196 H96E 0.9900
C197 C198 1.506(9)
C197 H97D 0.9900
C197 H97E 0.9900
C198 H98D 0.9900
C198 H98E 0.9900

loop_
_geom_torsion_atom_site_label_1
_geom_torsion_atom_site_label_2
_geom_torsion_atom_site_label_3
_geom_torsion_atom_site_label_4
_geom_torsion
O4 Si1 O1 U1 -100.1(7)
O3 Si1 O1 U1 139.6(7)
O2 Si1 O1 U1 17.6(8)
O1 Si1 O2 C1 -170.6(5)
O4 Si1 O2 C1 -46.6(6)
O3 Si1 O2 C1 65.7(5)
O1 Si1 O3 C5 -35.6(5)
O4 Si1 O3 C5 -162.0(5)
O2 Si1 O3 C5 85.0(5)
O1 Si1 O4 C9 -53.3(5)
O3 Si1 O4 C9 71.5(5)
O2 Si1 O4 C9 -172.2(5)
O24 Si2 O21 U1 24.0(15)
O22 Si2 O21 U1 -93.3(14)
O23 Si2 O21 U1 146.9(13)
O21 Si2 O22 C21 -72.8(5)
O24 Si2 O22 C21 169.0(5)
O23 Si2 O22 C21 50.8(5)
O21 Si2 O23 C25 -39.3(5)
O24 Si2 O23 C25 81.2(5)
O22 Si2 O23 C25 -164.6(4)
O21 Si2 O24 C29 -170.5(5)
O22 Si2 O24 C29 -47.5(5)
O23 Si2 O24 C29 66.2(5)
O41 Si3 O42 C41 38.2(6)
O43 Si3 O42 C41 -82.0(6)
O44 Si3 O42 C41 163.4(5)
O41 Si3 O43 C45 156.3(7)
O44 Si3 O43 C45 33.9(7)
O42 Si3 O43 C45 -80.4(7)
O41 Si3 O44 C49 79.7(6)
O43 Si3 O44 C49 -162.9(6)
O42 Si3 O44 C49 -44.2(6)
O61 Si4 O62 C61 -35.1(6)
O64 Si4 O62 C61 -161.3(5)
O63 Si4 O62 C61 89.0(5)
O61 Si4 O63 C65 -45.2(5)
O62 Si4 O63 C65 -170.4(5)
O64 Si4 O63 C65 79.7(5)
O61 Si4 O64 C69 -42.4(5)
O62 Si4 O64 C69 84.5(5)
O63 Si4 O64 C69 -166.9(4)
Si1 O2 C1 C3 73.3(7)
Si1 O2 C1 C4 -168.5(4)
Si1 O2 C1 C2 -49.8(7)
Si1 O3 C5 C7 -159.1(4)
Si1 O3 C5 C8 81.0(6)
Si1 O3 C5 C6 -40.8(7)
Si1 O4 C9 C10 -62.7(7)
Si1 O4 C9 C12 60.9(7)
Si1 O4 C9 C11 178.7(4)
Si2 O22 C21 C24 -90.7(7)
Si2 O22 C21 C22 148.5(5)
Si2 O22 C21 C23 29.7(8)
Si2 O23 C25 C26 79.9(6)
Si2 O23 C25 C28 -42.5(7)
Si2 O23 C25 C27 -162.2(4)
Si2 O24 C29 C32 -155.9(5)
Si2 O24 C29 C30 83.2(7)
Si2 O24 C29 C31 -37.6(7)
Si3 O42 C41 C43 52.9(10)
Si3 O42 C41 C42 -70.9(9)
Si3 O42 C41 C44 173.2(6)
Si3 O43 C45 C46 157.9(7)
Si3 O43 C45 C48 -80.3(10)
Si3 O43 C45 C47 39.7(10)
Si3 O44 C49 C51 -157.5(6)
Si3 O44 C49 C50 83.3(7)
Si3 O44 C49 C52 -36.9(8)
Si4 O62 C61 C62 78.9(7)
Si4 O62 C61 C64 -159.9(5)
Si4 O62 C61 C63 -42.3(8)
Si4 O63 C65 C68 63.6(7)
Si4 O63 C65 C66 -175.7(4)
Si4 O63 C65 C67 -56.9(6)
Si4 O64 C69 C72 -163.9(4)
Si4 O64 C69 C71 -44.9(7)
Si4 O64 C69 C70 77.0(6)
O84 Si5 O81 U2 -15.7(10)
O83 Si5 O81 U2 101.7(9)
O82 Si5 O81 U2 -138.4(9)
O81 Si5 O82 C81 36.4(6)
O84 Si5 O82 C81 -85.2(5)
O83 Si5 O82 C81 162.2(5)
O81 Si5 O83 C85 49.0(5)
O84 Si5 O83 C85 168.3(4)
O82 Si5 O83 C85 -75.3(5)
O81 Si5 O84 C89 169.5(5)
O83 Si5 O84 C89 45.9(5)
O82 Si5 O84 C89 -66.5(5)
O102 Si6 O101 U2 -15.5(10)
O104 Si6 O101 U2 102.3(9)
O103 Si6 O101 U2 -137.7(9)
O101 Si6 O102 C101 172.2(5)
O104 Si6 O102 C101 48.0(5)
O103 Si6 O102 C101 -64.2(5)
O101 Si6 O103 C105 37.7(6)
O102 Si6 O103 C105 -82.6(5)
O104 Si6 O103 C105 164.2(5)
O101 Si6 O104 C109 55.4(5)
O102 Si6 O104 C109 174.2(4)
O103 Si6 O104 C109 -69.1(5)
O123 Si7 O121 U2 -20.0(7)
O124 Si7 O121 U2 98.1(7)
O122 Si7 O121 U2 -143.1(6)
O121 Si7 O122 C121 37.6(6)
O123 Si7 O122 C121 -84.3(5)
O124 Si7 O122 C121 162.5(5)
O121 Si7 O123 C125 170.6(5)
O124 Si7 O123 C125 47.0(5)
O122 Si7 O123 C125 -65.0(5)
O121 Si7 O124 C129 53.9(5)
O123 Si7 O124 C129 173.4(5)
O122 Si7 O124 C129 -69.9(5)
O141 Si8 O142 C141 -39.6(5)
O143 Si8 O142 C141 85.8(5)
O144 Si8 O142 C141 -164.9(4)
O141 Si8 O143 C145 -38.4(6)
O142 Si8 O143 C145 -163.6(5)
O144 Si8 O143 C145 87.5(5)
O141 Si8 O144 C149 -38.7(5)
O142 Si8 O144 C149 86.5(5)
O143 Si8 O144 C149 -164.8(4)
Si5 O82 C81 C82 159.0(5)
Si5 O82 C81 C83 -82.4(6)
Si5 O82 C81 C84 39.0(7)
Si5 O83 C85 C87 51.3(6)
Si5 O83 C85 C86 171.3(4)
Si5 O83 C85 C88 -71.0(6)
Si5 O84 C89 C91 -76.7(6)
Si5 O84 C89 C90 164.5(5)
Si5 O84 C89 C92 45.4(7)
Si6 O102 C101 C103 166.2(4)
Si6 O102 C101 C102 -75.1(7)
Si6 O102 C101 C104 47.0(7)
Si6 O103 C105 C107 162.0(4)
Si6 O103 C105 C106 40.6(8)
Si6 O103 C105 C108 -79.6(6)
Si6 O104 C109 C110 59.5(7)
Si6 O104 C109 C111 178.0(4)
Si6 O104 C109 C112 -64.0(6)
Si7 O122 C121 C123 41.5(8)
Si7 O122 C121 C124 164.4(5)
Si7 O122 C121 C122 -79.5(7)
Si7 O123 C125 C127 42.5(7)
Si7 O123 C125 C128 -79.8(7)
Si7 O123 C125 C126 161.7(4)
Si7 O124 C129 C130 57.6(7)
Si7 O124 C129 C131 177.0(4)
Si7 O124 C129 C132 -65.1(6)
Si8 O142 C141 C142 87.4(6)
Si8 O142 C141 C144 -155.0(4)
Si8 O142 C141 C143 -35.0(7)
Si8 O143 C145 C146 -34.8(7)
Si8 O143 C145 C147 88.6(6)
Si8 O143 C145 C148 -155.1(5)
Si8 O144 C149 C152 -35.1(7)
Si8 O144 C149 C150 -155.3(4)
Si8 O144 C149 C151 87.7(6)
C172 N1 C161 C162 164.9(6)
C173 N1 C161 C162 -74.3(7)
K1 N1 C161 C162 44.4(7)
C163 O145 C162 C161 -175.4(6)
K1 O145 C162 C161 51.5(7)
N1 C161 C162 O145 -66.0(8)
C162 O145 C163 C164 173.9(6)
K1 O145 C163 C164 -50.7(6)
C165 O146 C164 C163 178.0(6)
K1 O146 C164 C163 -48.5(7)
O145 C163 C164 O146 67.5(7)
C164 O146 C165 C166 -173.4(6)
K1 O146 C165 C166 54.1(6)
C178 N2 C166 C165 160.9(6)
C167 N2 C166 C165 -79.2(7)
K1 N2 C166 C165 40.0(6)
O146 C165 C166 N2 -64.2(7)
C178 N2 C167 C168 -75.3(7)
C166 N2 C167 C168 165.0(5)
K1 N2 C167 C168 44.9(6)
C169 O147 C168 C167 -178.7(5)
K1 O147 C168 C167 51.0(6)
N2 C167 C168 O147 -66.5(7)
C168 O147 C169 C170 174.1(5)
K1 O147 C169 C170 -53.9(6)
C171 O148 C170 C169 179.5(5)
K1 O148 C170 C169 -45.5(6)
O147 C169 C170 O148 66.8(7)
C170 O148 C171 C172 -167.8(5)
K1 O148 C171 C172 57.5(6)
C161 N1 C172 C171 -78.1(7)
C173 N1 C172 C171 160.1(6)
K1 N1 C172 C171 41.6(6)
O148 C171 C172 N1 -67.2(7)
C161 N1 C173 C174 160.0(6)
C172 N1 C173 C174 -78.2(7)
K1 N1 C173 C174 41.1(7)
C175 O149 C174 C173 -170.8(6)
K1 O149 C174 C173 52.7(7)
N1 C173 C174 O149 -63.8(8)
C174 O149 C175 C176 176.7(5)
K1 O149 C175 C176 -45.2(6)
C177 O150 C176 C175 176.5(5)
K1 O150 C176 C175 -51.7(6)
O149 C175 C176 O150 65.8(7)
C176 O150 C177 C178 -176.8(5)
K1 O150 C177 C178 52.9(6)
C167 N2 C178 C177 163.2(5)
C166 N2 C178 C177 -77.3(7)
K1 N2 C178 C177 43.7(6)
O150 C177 C178 N2 -66.2(7)
C193 N3 C181 C182 -161.3(5)
C192 N3 C181 C182 79.0(6)
K2 N3 C181 C182 -40.5(5)
C183 O151 C182 C181 173.1(5)
K2 O151 C182 C181 -56.2(5)
N3 C181 C182 O151 65.5(6)
C182 O151 C183 C184 -175.8(5)
K2 O151 C183 C184 51.9(5)
C185 O152 C184 C183 -178.4(5)
K2 O152 C184 C183 48.8(5)
O151 C183 C184 O152 -68.4(6)
C184 O152 C185 C186 169.4(5)
K2 O152 C185 C186 -58.9(6)
C187 N4 C186 C185 -158.4(5)
C198 N4 C186 C185 81.1(6)
K2 N4 C186 C185 -38.6(6)
O152 C185 C186 N4 66.2(6)
C186 N4 C187 C188 79.4(6)
C198 N4 C187 C188 -160.1(5)
K2 N4 C187 C188 -41.1(6)
C189 O153 C188 C187 170.8(5)
K2 O153 C188 C187 -58.5(5)
N4 C187 C188 O153 68.8(7)
C188 O153 C189 C190 -178.2(5)
K2 O153 C189 C190 50.8(6)
C191 O154 C190 C189 -177.5(5)
K2 O154 C190 C189 49.6(6)
O153 C189 C190 O154 -67.2(6)
C190 O154 C191 C192 170.8(5)
K2 O154 C191 C192 -56.4(5)
C181 N3 C192 C191 -160.5(5)
C193 N3 C192 C191 79.4(6)
K2 N3 C192 C191 -40.1(6)
O154 C191 C192 N3 66.6(7)
C181 N3 C193 C194 77.1(6)
C192 N3 C193 C194 -163.0(5)
K2 N3 C193 C194 -44.1(6)
C195 O155 C194 C193 176.8(5)
K2 O155 C194 C193 -54.0(6)
N3 C193 C194 O155 67.2(7)
C194 O155 C195 C196 -173.1(5)
K2 O155 C195 C196 55.4(5)
C197 O156 C196 C195 -178.9(5)
K2 O156 C196 C195 45.1(6)
O155 C195 C196 O156 -67.8(6)
C196 O156 C197 C198 163.7(5)
K2 O156 C197 C198 -60.5(6)
C187 N4 C198 C197 81.1(6)
C186 N4 C198 C197 -157.6(5)
K2 N4 C198 C197 -37.6(6)
O156 C197 C198 N4 66.1(7)
